data_7706070
loop_
_publ_author_name
'Yin, Kuan'
'Hua, Linyan'
'Qu, Liye'
'Yao, Quanyou'
'Wang, Yaorong'
'Yuan, Dan'
'You, Hongpeng'
'Yao, Yingming'

_publ_section_title
;
 Heterobimetallic rare earth metal-zinc catalysts for reactions of
 epoxides and CO<sub>2</sub> under ambient conditions.
;
_journal_issue 4
_journal_name_full 'Dalton transactions (Cambridge, England : 2003)'
_journal_page_first 1453
_journal_page_last 1464
_journal_paper_doi 10.1039/d0dt03772a
_journal_volume 50
_journal_year 2021
_chemical_formula_moiety 'C90 H134 La2 N2 O12 Zn, 4(C4 H8 O)'
_chemical_formula_sum 'C106 H166 La2 N2 O16 Zn'
_chemical_formula_weight 2067.59
_space_group_crystal_system triclinic
_space_group_IT_number 2
_space_group_name_Hall '-P 1'
_space_group_name_H-M_alt 'P -1'
_atom_sites_solution_hydrogens geom
_atom_sites_solution_primary dual
_audit_creation_date 2018-07-03
_audit_creation_method
;
Olex2 1.2
(compiled 2018.05.18 svn.r3508 for OlexSys, GUI svn.r5506)
;
_audit_update_record
;
2018-07-03 deposited with the CCDC.	2020-12-15 downloaded from the CCDC.
;
_cell_angle_alpha 96.633(4)
_cell_angle_beta 97.800(4)
_cell_angle_gamma 111.422(4)
_cell_formula_units_Z 2
_cell_length_a 15.652(2)
_cell_length_b 19.351(3)
_cell_length_c 20.081(3)
_cell_measurement_reflns_used 9881
_cell_measurement_temperature 296(2)
_cell_measurement_theta_max 27.06
_cell_measurement_theta_min 2.36
_cell_volume 5519.0(14)
_computing_cell_refinement 'SAINT v8.37A (Bruker, 2015)'
_computing_data_collection 'SAINT v8.37A (Bruker, 2015)'
_computing_data_reduction 'SAINT v8.37A (Bruker, 2015)'
_computing_molecular_graphics 'Olex2 (Dolomanov et al., 2009)'
_computing_publication_material 'Olex2 (Dolomanov et al., 2009)'
_computing_structure_refinement 'ShelXL (Sheldrick, 2015)'
_computing_structure_solution 'ShelXT (Sheldrick, 2015)'
_diffrn_ambient_temperature 296.15
_diffrn_measured_fraction_theta_full 0.999
_diffrn_measured_fraction_theta_max 0.999
_diffrn_measurement_device_type 'Bruker APEX-II CCD'
_diffrn_measurement_method '\f and \w scans'
_diffrn_radiation_type MoK\a
_diffrn_radiation_wavelength 0.71073
_diffrn_reflns_av_R_equivalents 0.0786
_diffrn_reflns_av_unetI/netI 0.0399
_diffrn_reflns_Laue_measured_fraction_full 0.999
_diffrn_reflns_Laue_measured_fraction_max 0.999
_diffrn_reflns_limit_h_max 20
_diffrn_reflns_limit_h_min -20
_diffrn_reflns_limit_k_max 25
_diffrn_reflns_limit_k_min -25
_diffrn_reflns_limit_l_max 26
_diffrn_reflns_limit_l_min -26
_diffrn_reflns_number 317522
_diffrn_reflns_point_group_measured_fraction_full 0.999
_diffrn_reflns_point_group_measured_fraction_max 0.999
_diffrn_reflns_theta_full 25.242
_diffrn_reflns_theta_max 27.522
_diffrn_reflns_theta_min 2.284
_diffrn_standards_number 0
_exptl_absorpt_coefficient_mu 1.034
_exptl_absorpt_correction_type none
_exptl_crystal_colour colourless
_exptl_crystal_colour_primary colourless
_exptl_crystal_density_diffrn 1.244
_exptl_crystal_description block
_exptl_crystal_F_000 2176
_exptl_crystal_size_max 0.4
_exptl_crystal_size_mid 0.25
_exptl_crystal_size_min 0.2
_refine_diff_density_max 0.937
_refine_diff_density_min -0.786
_refine_diff_density_rms 0.083
_refine_ls_extinction_method none
_refine_ls_goodness_of_fit_ref 1.045
_refine_ls_hydrogen_treatment constr
_refine_ls_matrix_type full
_refine_ls_number_parameters 1247
_refine_ls_number_reflns 25376
_refine_ls_number_restraints 261
_refine_ls_restrained_S_all 1.098
_refine_ls_R_factor_all 0.0681
_refine_ls_R_factor_gt 0.0408
_refine_ls_shift/su_max 0.009
_refine_ls_shift/su_mean 0.000
_refine_ls_structure_factor_coef Fsqd
_refine_ls_weighting_details 'w=1/[\s^2^(Fo^2^)+(0.0453P)^2^+7.0921P] where P=(Fo^2^+2Fc^2^)/3'
_refine_ls_weighting_scheme calc
_refine_ls_wR_factor_gt 0.0925
_refine_ls_wR_factor_ref 0.1039
_reflns_Friedel_coverage 0.000
_reflns_number_gt 19006
_reflns_number_total 25376
_reflns_threshold_expression 'I > 2\s(I)'
_cod_data_source_file d0dt03772a2.cif
_cod_data_source_block b180107f_0m
_cod_depositor_comments 'Adding full bibliography for 7706065--7706075.cif.'
_cod_original_cell_volume 5519.1(12)
_cod_database_code 7706070
_shelx_shelxl_version_number 2018/3
_shelx_space_group_comment
;
The symmetry employed for this shelxl refinement is uniquely defined
by the following loop, which should always be used as a source of
symmetry information in preference to the above space-group names.
They are only intended as comments.
;
_shelx_estimated_absorpt_t_max 0.820
_shelx_estimated_absorpt_t_min 0.682
_olex2_refinement_description
;
1. Fixed Uiso
 At 1.2 times of:
  All C(H) groups, All C(H,H) groups, All C(H,H,H,H) groups
 At 1.5 times of:
  All C(H,H,H) groups
2. Restrained distances
 O15-C102 = O15-C99 = C3B-C2B = C3B-C4B
 1.46 with sigma of 0.005
 C102-C101 = C101-C100 = C100-C99
 1.54 with sigma of 0.005
 C17-C15 = C18A-C15 = C18-C15 = C16A-C15 = C16-C15 = C17A-C15
 1.54 with sigma of 0.005
 C3C-C4C = C3C-C2C = C1C-C2C = C4B-C3B = C2B-C1B = C2B-C3B
 1.54 with sigma of 0.005
 O16-C4C = O16-C1B = O16-C1C = O16-C4B = O16A-C4C = O16A-C1C
 1.46 with sigma of 0.005
 C2B-C1B = C1B-O16 = O16-C4B = C95-C96 = C88-C89 = C91-C92 = C92-C93 = C93-C94
 = C96-C97 = C97-C98
 1.54 with sigma of 0.005
 C90-C89A = C89A-C88 = C89-C88 = C90-C89 = C88-C87
 1.54 with sigma of 0.005
 C102-C100 = C99-C101 = C1B-C4B = C4C-C2C = C1C-C3C
 2.52 with sigma of 0.005
 C16-C17 = C17-C18 = C18-C16 = C16A-C17A = C17A-C18A = C18A-C16A
 2.52 with sigma of 0.005
 C11-C16 \\sim C11-C17 \\sim C11-C18 \\sim C11-C16A \\sim C11-C17A \\sim
C11-C18A
 with sigma of 0.02
 O13-C92 \\sim O13-C93 \\sim O14-C96 \\sim O14-C97 \\sim O15-C100 \\sim
O15-C101 \\sim O16-C2B \\sim O16-
 C3B \\sim O16A-C2C \\sim O16A-C3C
 with sigma of 0.02
3. Rigid bond restraints
 C15, C18A, C15, C17
 with sigma for 1-2 distances of 0.001 and sigma for 1-3 distances of 0.002
4. Uiso/Uaniso restraints and constraints
Uanis(O15) \\sim Ueq, Uanis(C102) \\sim Ueq, Uanis(C101) \\sim Ueq, Uanis(C100)
\\sim Ueq, Uanis(C99) \\sim Ueq, Uanis(O14) \\sim Ueq, Uanis(C98) \\sim Ueq,
Uanis(C97) \\sim Ueq, Uanis(C96) \\sim Ueq, Uanis(C95) \\sim Ueq, Uanis(C1B)
\\sim Ueq, Uanis(O16) \\sim Ueq, Uanis(C4B) \\sim Ueq, Uanis(C2B) \\sim Ueq,
Uanis(C3B) \\sim Ueq: with sigma of 0.01 and sigma for terminal atoms of 0.02
Uanis(C17A) \\sim Ueq, Uanis(C16A) \\sim Ueq, Uanis(C18) \\sim Ueq, Uanis(C18A)
\\sim Ueq, Uanis(C17) \\sim Ueq, Uanis(C16) \\sim Ueq, Uanis(C89) \\sim Ueq,
Uanis(O16A) \\sim Ueq, Uanis(C1C) \\sim Ueq, Uanis(C18A) \\sim Ueq, Uanis(C2C)
\\sim Ueq: with sigma of 0.01 and sigma for terminal atoms of 0.02
Uanis(C18A) \\sim Ueq: with sigma of 0.001 and sigma for terminal atoms of 0.002
Uanis(C89A) = Uanis(C89)
5. Others
 Sof(H88C)=Sof(H88D)=Sof(H90C)=Sof(H90D)=Sof(C16A)=Sof(H16D)=Sof(H16E)=
 Sof(H16F)=Sof(C17A)=Sof(H17D)=Sof(H17E)=Sof(H17F)=Sof(C18A)=Sof(H18D)=
 Sof(H18E)=Sof(H18F)=Sof(C3C)=Sof(H3CA)=Sof(H3CB)=Sof(C4C)=Sof(H4CA)=Sof(H4CB)=
 Sof(C2C)=Sof(H2CA)=Sof(H2CB)=Sof(C1C)=Sof(H1CA)=Sof(H1CB)=Sof(O16A)=Sof(C89A)=
 Sof(H89C)=Sof(H89D)=1-FVAR(1)
 Sof(C16)=Sof(H16A)=Sof(H16B)=Sof(H16C)=Sof(C17)=Sof(H17A)=Sof(H17B)=Sof(H17C)=
 Sof(C18)=Sof(H18A)=Sof(H18B)=Sof(H18C)=Sof(H88A)=Sof(H88B)=Sof(C89)=Sof(H89A)=
 Sof(H89B)=Sof(H90A)=Sof(H90B)=Sof(C3B)=Sof(H3BA)=Sof(H3BB)=Sof(C2B)=Sof(H2BA)=
 Sof(H2BB)=Sof(O16)=Sof(C1B)=Sof(H1BA)=Sof(H1BB)=Sof(C4B)=Sof(H4BA)=Sof(H4BB)=
 FVAR(1)
6.a Secondary CH2 refined with riding coordinates:
 C1(H1A,H1B), C8(H8A,H8B), C23(H23A,H23B), C38(H38A,H38B), C39(H39A,H39B),
 C40(H40A,H40B), C41(H41A,H41B), C42(H42A,H42B), C49(H49A,H49B), C64(H64A,H64B),
  C79(H79A,H79B), C80(H80A,H80B), C81(H81A,H81B), C82(H82A,H82B), C83(H83A,
 H83B), C84(H84A,H84B), C85(H85A,H85B), C86(H86A,H86B), C87(H87A,H87B),
 C88(H88A,H88B), C88(H88C,H88D), C89(H89A,H89B), C90(H90A,H90B), C90(H90C,H90D),
  C91(H91A,H91B), C92(H92A,H92B), C93(H93A,H93B), C94(H94A,H94B), C95(H95A,
 H95B), C96(H96A,H96B), C97(H97A,H97B), C98(H98A,H98B), C102(H10A,H10B),
 C100(H10C,H10D), C99(H99A,H99B), C101(H10E,H10F), C3B(H3BA,H3BB), C2B(H2BA,
 H2BB), C1B(H1BA,H1BB), C4B(H4BA,H4BB), C3C(H3CA,H3CB), C4C(H4CA,H4CB),
 C2C(H2CA,H2CB), C1C(H1CA,H1CB), C89A(H89C,H89D)
6.b Aromatic/amide H refined with riding coordinates:
 C3(H3), C4(H4), C5(H5), C6(H6), C7(H7), C10(H10), C12(H12), C25(H25),
 C27(H27), C44(H44), C45(H45), C46(H46), C47(H47), C48(H48), C53(H53), C55(H55),
  C66(H66), C68(H68)
6.c Idealised Me refined as rotating group:
 C16(H16A,H16B,H16C), C17(H17A,H17B,H17C), C18(H18A,H18B,H18C), C20(H20A,H20B,
 H20C), C21(H21A,H21B,H21C), C22(H22A,H22B,H22C), C31(H31A,H31B,H31C), C32(H32A,
 H32B,H32C), C33(H33A,H33B,H33C), C35(H35A,H35B,H35C), C36(H36A,H36B,H36C),
 C37(H37A,H37B,H37C), C57(H57A,H57B,H57C), C58(H58A,H58B,H58C), C59(H59A,H59B,
 H59C), C61(H61A,H61B,H61C), C62(H62A,H62B,H62C), C63(H63A,H63B,H63C), C72(H72A,
 H72B,H72C), C73(H73A,H73B,H73C), C74(H74A,H74B,H74C), C76(H76A,H76B,H76C),
 C77(H77A,H77B,H77C), C78(H78A,H78B,H78C), C16A(H16D,H16E,H16F), C17A(H17D,H17E,
 H17F), C18A(H18D,H18E,H18F)
;
_olex2_submission_special_instructions 'No special instructions were received'

loop_
_space_group_symop_operation_xyz
'x, y, z'
'-x, -y, -z'

loop_
_atom_site_label
_atom_site_type_symbol
_atom_site_fract_x
_atom_site_fract_y
_atom_site_fract_z
_atom_site_U_iso_or_equiv
_atom_site_adp_type
_atom_site_occupancy
_atom_site_site_symmetry_order
_atom_site_calc_flag
_atom_site_refinement_flags_posn
_atom_site_refinement_flags_adp
_atom_site_refinement_flags_occupancy
_atom_site_disorder_assembly
_atom_site_disorder_group
La1 La 0.75773(2) 0.52392(2) 0.62690(2) 0.02255(5) Uani 1 1 d . . . . .
La2 La 0.56301(2) 0.23855(2) 0.80288(2) 0.02758(5) Uani 1 1 d . . . . .
Zn1 Zn 0.66026(3) 0.37993(2) 0.71400(2) 0.03112(8) Uani 1 1 d . . . . .
O1 O 0.78456(15) 0.43631(12) 0.69687(12) 0.0356(5) Uani 1 1 d . . . . .
O2 O 0.81124(16) 0.63983(12) 0.69577(11) 0.0340(5) Uani 1 1 d . . . . .
O3 O 0.74756(16) 0.46346(12) 0.52037(11) 0.0339(5) Uani 1 1 d . . . . .
O4 O 0.59894(14) 0.53986(12) 0.58353(11) 0.0288(5) Uani 1 1 d . . . . .
O5 O 0.61823(14) 0.44346(12) 0.66197(11) 0.0338(5) Uani 1 1 d . . . . .
O6 O 0.61194(17) 0.37296(12) 0.79899(11) 0.0357(5) Uani 1 1 d . . . . .
O7 O 0.67490(17) 0.22372(13) 0.87760(13) 0.0430(6) Uani 1 1 d . . . . .
O8 O 0.40751(16) 0.19250(12) 0.75857(12) 0.0383(5) Uani 1 1 d . . . . .
O9 O 0.63263(17) 0.27293(12) 0.70498(11) 0.0382(5) Uani 1 1 d . . . . .
O10 O 0.57931(17) 0.12947(12) 0.71972(12) 0.0369(5) Uani 1 1 d . . . . .
O11 O 0.93743(15) 0.56545(14) 0.62845(13) 0.0418(6) Uani 1 1 d . . . . .
O12 O 0.5164(2) 0.28287(16) 0.91546(13) 0.0525(7) Uani 1 1 d . . . . .
O13 O 0.6477(5) 0.0539(3) 0.5222(2) 0.157(2) Uani 1 1 d D . . . .
O14 O 0.1193(12) 0.2200(8) 0.8095(7) 0.329(7) Uani 1 1 d D U . . .
N1 N 0.76256(17) 0.62502(13) 0.53913(12) 0.0251(5) Uani 1 1 d . . . . .
N2 N 0.48851(19) 0.09369(15) 0.83167(14) 0.0341(6) Uani 1 1 d . . . . .
C1 C 0.8562(2) 0.4093(2) 0.71007(19) 0.0426(8) Uani 1 1 d . . . . .
H1A H 0.885976 0.410163 0.670665 0.051 Uiso 1 1 calc R . . . .
H1B H 0.828679 0.357232 0.716128 0.051 Uiso 1 1 calc R . . . .
C2 C 0.9298(2) 0.4543(2) 0.77245(18) 0.0382(8) Uani 1 1 d . . . . .
C3 C 0.9224(3) 0.5112(2) 0.8154(2) 0.0543(10) Uani 1 1 d . . . . .
H3 H 0.871021 0.524233 0.805704 0.065 Uiso 1 1 calc R . . . .
C4 C 0.9905(4) 0.5498(3) 0.8732(3) 0.0776(15) Uani 1 1 d . . . . .
H4 H 0.984451 0.588337 0.901884 0.093 Uiso 1 1 calc R . . . .
C5 C 1.0667(4) 0.5315(3) 0.8882(3) 0.0806(16) Uani 1 1 d . . . . .
H5 H 1.112524 0.557585 0.926801 0.097 Uiso 1 1 calc R . . . .
C6 C 1.0746(3) 0.4748(3) 0.8462(3) 0.0682(14) Uani 1 1 d . . . . .
H6 H 1.125559 0.461502 0.856921 0.082 Uiso 1 1 calc R . . . .
C7 C 1.0082(3) 0.4367(2) 0.7879(2) 0.0505(10) Uani 1 1 d . . . . .
H7 H 1.015720 0.399229 0.758889 0.061 Uiso 1 1 calc R . . . .
C8 C 0.8294(2) 0.70086(17) 0.57692(16) 0.0315(7) Uani 1 1 d . . . . .
H8A H 0.840331 0.735282 0.544605 0.038 Uiso 1 1 calc R . . . .
H8B H 0.888450 0.696930 0.592970 0.038 Uiso 1 1 calc R . . . .
C9 C 0.8021(2) 0.73607(17) 0.63695(16) 0.0317(7) Uani 1 1 d . . . . .
C10 C 0.7840(3) 0.80089(19) 0.63423(19) 0.0422(8) Uani 1 1 d . . . . .
H10 H 0.782692 0.819025 0.593342 0.051 Uiso 1 1 calc R . . . .
C11 C 0.7679(3) 0.8391(2) 0.6901(2) 0.0503(10) Uani 1 1 d D . . . .
C12 C 0.7726(3) 0.8104(2) 0.7507(2) 0.0468(9) Uani 1 1 d . . . . .
H12 H 0.763737 0.836274 0.789450 0.056 Uiso 1 1 calc R . . . .
C13 C 0.7898(2) 0.74518(19) 0.75664(17) 0.0355(7) Uani 1 1 d . . . . .
C14 C 0.8013(2) 0.70538(17) 0.69703(16) 0.0292(7) Uani 1 1 d . . . . .
C15 C 0.7472(3) 0.9106(2) 0.6855(2) 0.0788(14) Uani 1 1 d D U . . .
C16 C 0.7555(7) 0.9573(5) 0.7541(3) 0.099(4) Uani 0.586(5) 1 d D U P A 1
H16A H 0.705929 0.930049 0.776042 0.148 Uiso 0.586(5) 1 calc GR . P A 1
H16B H 0.750999 1.004253 0.747216 0.148 Uiso 0.586(5) 1 calc GR . P A 1
H16C H 0.814703 0.967122 0.782343 0.148 Uiso 0.586(5) 1 calc GR . P A 1
C17 C 0.8219(5) 0.9640(4) 0.6476(5) 0.095(3) Uani 0.586(5) 1 d D U P A 1
H17A H 0.883893 0.975063 0.671874 0.143 Uiso 0.586(5) 1 calc GR . P A 1
H17B H 0.812329 1.010101 0.646277 0.143 Uiso 0.586(5) 1 calc GR . P A 1
H17C H 0.814297 0.938786 0.601779 0.143 Uiso 0.586(5) 1 calc GR . P A 1
C18 C 0.6517(4) 0.8892(4) 0.6389(4) 0.073(3) Uani 0.586(5) 1 d D U P A 1
H18A H 0.650280 0.861313 0.595739 0.109 Uiso 0.586(5) 1 calc GR . P A 1
H18B H 0.641909 0.934205 0.631866 0.109 Uiso 0.586(5) 1 calc GR . P A 1
H18C H 0.603241 0.858730 0.660035 0.109 Uiso 0.586(5) 1 calc GR . P A 1
C19 C 0.7975(3) 0.7185(2) 0.82542(18) 0.0450(9) Uani 1 1 d . . . . .
C20 C 0.7893(4) 0.7722(3) 0.8840(2) 0.0809(16) Uani 1 1 d . . . . .
H20A H 0.728868 0.774795 0.875187 0.121 Uiso 1 1 calc GR . . . .
H20B H 0.836960 0.821506 0.887682 0.121 Uiso 1 1 calc GR . . . .
H20C H 0.797075 0.753935 0.925987 0.121 Uiso 1 1 calc GR . . . .
C21 C 0.8940(3) 0.7141(3) 0.8437(2) 0.0627(12) Uani 1 1 d . . . . .
H21A H 0.942153 0.762375 0.844418 0.094 Uiso 1 1 calc GR . . . .
H21B H 0.899151 0.676933 0.810230 0.094 Uiso 1 1 calc GR . . . .
H21C H 0.900730 0.700224 0.887937 0.094 Uiso 1 1 calc GR . . . .
C22 C 0.7203(4) 0.6404(3) 0.8209(2) 0.0713(14) Uani 1 1 d . . . . .
H22A H 0.724994 0.624719 0.864427 0.107 Uiso 1 1 calc GR . . . .
H22B H 0.727462 0.604715 0.786989 0.107 Uiso 1 1 calc GR . . . .
H22C H 0.660276 0.642966 0.808464 0.107 Uiso 1 1 calc GR . . . .
C23 C 0.8057(2) 0.60602(18) 0.48139(16) 0.0314(7) Uani 1 1 d . . . . .
H23A H 0.864588 0.603518 0.500515 0.038 Uiso 1 1 calc R . . . .
H23B H 0.819898 0.647195 0.455943 0.038 Uiso 1 1 calc R . . . .
C24 C 0.7487(2) 0.53373(17) 0.43182(15) 0.0291(7) Uani 1 1 d . . . . .
C25 C 0.7265(2) 0.53618(18) 0.36254(16) 0.0320(7) Uani 1 1 d . . . . .
H25 H 0.742574 0.582821 0.348784 0.038 Uiso 1 1 calc R . . . .
C26 C 0.6813(2) 0.47128(19) 0.31387(16) 0.0339(7) Uani 1 1 d . . . . .
C27 C 0.6586(2) 0.40291(19) 0.33750(17) 0.0360(7) Uani 1 1 d . . . . .
H27 H 0.627777 0.358643 0.305575 0.043 Uiso 1 1 calc R . . . .
C28 C 0.6789(2) 0.39655(19) 0.40564(17) 0.0343(7) Uani 1 1 d . . . . .
C29 C 0.7251(2) 0.46408(18) 0.45440(16) 0.0294(7) Uani 1 1 d . . . . .
C30 C 0.6582(3) 0.4715(2) 0.23719(17) 0.0406(8) Uani 1 1 d . . . . .
C31 C 0.6925(4) 0.5514(3) 0.2214(2) 0.0686(13) Uani 1 1 d . . . . .
H31A H 0.665696 0.580677 0.246717 0.103 Uiso 1 1 calc GR . . . .
H31B H 0.673956 0.549316 0.173357 0.103 Uiso 1 1 calc GR . . . .
H31C H 0.759448 0.574383 0.234043 0.103 Uiso 1 1 calc GR . . . .
C32 C 0.5527(3) 0.4348(3) 0.2113(2) 0.0590(11) Uani 1 1 d . . . . .
H32A H 0.523113 0.463898 0.233623 0.089 Uiso 1 1 calc GR . . . .
H32B H 0.529309 0.384538 0.221021 0.089 Uiso 1 1 calc GR . . . .
H32C H 0.539262 0.432812 0.162832 0.089 Uiso 1 1 calc GR . . . .
C33 C 0.7039(3) 0.4264(3) 0.1982(2) 0.0562(11) Uani 1 1 d . . . . .
H33A H 0.694856 0.430737 0.150898 0.084 Uiso 1 1 calc GR . . . .
H33B H 0.675957 0.374271 0.202370 0.084 Uiso 1 1 calc GR . . . .
H33C H 0.769663 0.445738 0.216992 0.084 Uiso 1 1 calc GR . . . .
C34 C 0.6559(3) 0.3193(2) 0.42762(19) 0.0439(9) Uani 1 1 d . . . . .
C35 C 0.5877(3) 0.3081(2) 0.4771(2) 0.0577(11) Uani 1 1 d . . . . .
H35A H 0.611677 0.350311 0.514066 0.087 Uiso 1 1 calc GR . . . .
H35B H 0.580464 0.262656 0.494758 0.087 Uiso 1 1 calc GR . . . .
H35C H 0.528105 0.304145 0.453348 0.087 Uiso 1 1 calc GR . . . .
C36 C 0.7460(3) 0.3132(2) 0.4619(3) 0.0625(12) Uani 1 1 d . . . . .
H36A H 0.773829 0.350787 0.502616 0.094 Uiso 1 1 calc GR . . . .
H36B H 0.788996 0.320907 0.431037 0.094 Uiso 1 1 calc GR . . . .
H36C H 0.731500 0.263955 0.473615 0.094 Uiso 1 1 calc GR . . . .
C37 C 0.6114(4) 0.2541(2) 0.3664(2) 0.0782(16) Uani 1 1 d . . . . .
H37A H 0.599355 0.207000 0.382060 0.117 Uiso 1 1 calc GR . . . .
H37B H 0.653299 0.259492 0.334831 0.117 Uiso 1 1 calc GR . . . .
H37C H 0.553656 0.255005 0.344068 0.117 Uiso 1 1 calc GR . . . .
C38 C 0.6702(2) 0.62563(18) 0.51263(16) 0.0304(7) Uani 1 1 d . . . . .
H38A H 0.641450 0.588125 0.471229 0.036 Uiso 1 1 calc R . . . .
H38B H 0.678859 0.674597 0.500696 0.036 Uiso 1 1 calc R . . . .
C39 C 0.6049(2) 0.60971(18) 0.56264(17) 0.0315(7) Uani 1 1 d . . . . .
H39A H 0.628600 0.650242 0.601952 0.038 Uiso 1 1 calc R . . . .
H39B H 0.543525 0.605839 0.541288 0.038 Uiso 1 1 calc R . . . .
C40 C 0.5341(2) 0.51751(19) 0.62899(18) 0.0351(7) Uani 1 1 d . . . . .
H40A H 0.473319 0.515588 0.608496 0.042 Uiso 1 1 calc R . . . .
H40B H 0.556468 0.553173 0.671742 0.042 Uiso 1 1 calc R . . . .
C41 C 0.5274(2) 0.44071(19) 0.64117(18) 0.0358(7) Uani 1 1 d . . . . .
H41A H 0.490993 0.425834 0.676262 0.043 Uiso 1 1 calc R . . . .
H41B H 0.496621 0.403874 0.599557 0.043 Uiso 1 1 calc R . . . .
C42 C 0.5834(2) 0.42840(19) 0.82818(17) 0.0375(8) Uani 1 1 d . . . . .
H42A H 0.518652 0.404547 0.832774 0.045 Uiso 1 1 calc R . . . .
H42B H 0.586398 0.464035 0.797457 0.045 Uiso 1 1 calc R . . . .
C43 C 0.6416(2) 0.47098(18) 0.89725(17) 0.0352(7) Uani 1 1 d . . . . .
C44 C 0.6051(3) 0.5076(2) 0.9420(2) 0.0510(10) Uani 1 1 d . . . . .
H44 H 0.543495 0.503143 0.930422 0.061 Uiso 1 1 calc R . . . .
C45 C 0.6595(4) 0.5507(3) 1.0036(2) 0.0702(14) Uani 1 1 d . . . . .
H45 H 0.634138 0.574565 1.033383 0.084 Uiso 1 1 calc R . . . .
C46 C 0.7499(4) 0.5583(3) 1.0210(2) 0.0777(15) Uani 1 1 d . . . . .
H46 H 0.786517 0.588257 1.062107 0.093 Uiso 1 1 calc R . . . .
C47 C 0.7873(3) 0.5220(3) 0.9778(2) 0.0706(13) Uani 1 1 d . . . . .
H47 H 0.848995 0.526821 0.989788 0.085 Uiso 1 1 calc R . . . .
C48 C 0.7326(3) 0.4779(2) 0.9161(2) 0.0465(9) Uani 1 1 d . . . . .
H48 H 0.757803 0.452837 0.887153 0.056 Uiso 1 1 calc R . . . .
C49 C 0.5346(3) 0.0955(2) 0.90262(18) 0.0421(8) Uani 1 1 d . . . . .
H49A H 0.499894 0.048228 0.916277 0.050 Uiso 1 1 calc R . . . .
H49B H 0.527914 0.135351 0.932758 0.050 Uiso 1 1 calc R . . . .
C50 C 0.6365(2) 0.10709(19) 0.91518(17) 0.0368(8) Uani 1 1 d . . . . .
C51 C 0.7038(3) 0.17487(19) 0.90511(17) 0.0386(8) Uani 1 1 d . . . . .
C52 C 0.7999(2) 0.1888(2) 0.92477(18) 0.0402(8) Uani 1 1 d . . . . .
C53 C 0.8227(3) 0.1333(2) 0.95114(19) 0.0455(9) Uani 1 1 d . . . . .
H53 H 0.885799 0.142380 0.963829 0.055 Uiso 1 1 calc R . . . .
C54 C 0.7574(3) 0.0649(2) 0.95990(19) 0.0449(9) Uani 1 1 d . . . . .
C55 C 0.6638(3) 0.0535(2) 0.94150(18) 0.0430(9) Uani 1 1 d . . . . .
H55 H 0.618192 0.008746 0.946978 0.052 Uiso 1 1 calc R . . . .
C56 C 0.7905(3) 0.0082(2) 0.9912(2) 0.0557(11) Uani 1 1 d . . . . .
C57 C 0.8332(5) 0.0406(3) 1.0671(3) 0.104(2) Uani 1 1 d . . . . .
H57A H 0.855198 0.006046 1.087219 0.155 Uiso 1 1 calc GR . . . .
H57B H 0.786571 0.047948 1.090261 0.155 Uiso 1 1 calc GR . . . .
H57C H 0.884592 0.088095 1.071336 0.155 Uiso 1 1 calc GR . . . .
C58 C 0.8633(4) -0.0062(3) 0.9559(3) 0.0862(17) Uani 1 1 d . . . . .
H58A H 0.837653 -0.025174 0.908205 0.129 Uiso 1 1 calc GR . . . .
H58B H 0.881614 -0.042638 0.975898 0.129 Uiso 1 1 calc GR . . . .
H58C H 0.916955 0.040058 0.961345 0.129 Uiso 1 1 calc GR . . . .
C59 C 0.7104(4) -0.0678(3) 0.9859(4) 0.099(2) Uani 1 1 d . . . . .
H59A H 0.683706 -0.089314 0.938613 0.148 Uiso 1 1 calc GR . . . .
H59B H 0.663278 -0.060786 1.008667 0.148 Uiso 1 1 calc GR . . . .
H59C H 0.733667 -0.101143 1.006921 0.148 Uiso 1 1 calc GR . . . .
C60 C 0.8756(3) 0.2620(2) 0.9140(2) 0.0532(10) Uani 1 1 d . . . . .
C61 C 0.8636(4) 0.3307(2) 0.9489(3) 0.0809(16) Uani 1 1 d . . . . .
H61A H 0.804987 0.331446 0.928318 0.121 Uiso 1 1 calc GR . . . .
H61B H 0.913765 0.375601 0.944072 0.121 Uiso 1 1 calc GR . . . .
H61C H 0.864610 0.328716 0.996568 0.121 Uiso 1 1 calc GR . . . .
C62 C 0.8684(3) 0.2616(3) 0.8368(3) 0.0759(15) Uani 1 1 d . . . . .
H62A H 0.808462 0.261070 0.817681 0.114 Uiso 1 1 calc GR . . . .
H62B H 0.875376 0.217540 0.815272 0.114 Uiso 1 1 calc GR . . . .
H62C H 0.916869 0.305987 0.829238 0.114 Uiso 1 1 calc GR . . . .
C63 C 0.9741(3) 0.2688(3) 0.9444(3) 0.0839(17) Uani 1 1 d . . . . .
H63A H 1.019078 0.316197 0.938787 0.126 Uiso 1 1 calc GR . . . .
H63B H 0.986639 0.228293 0.921259 0.126 Uiso 1 1 calc GR . . . .
H63C H 0.978488 0.266307 0.992109 0.126 Uiso 1 1 calc GR . . . .
C64 C 0.3879(2) 0.0764(2) 0.83482(18) 0.0400(8) Uani 1 1 d . . . . .
H64A H 0.385113 0.116587 0.866946 0.048 Uiso 1 1 calc R . . . .
H64B H 0.364376 0.030348 0.853334 0.048 Uiso 1 1 calc R . . . .
C65 C 0.3227(2) 0.06682(19) 0.76872(18) 0.0379(8) Uani 1 1 d . . . . .
C66 C 0.2476(3) -0.0012(2) 0.7451(2) 0.0482(9) Uani 1 1 d . . . . .
H66 H 0.241225 -0.040747 0.768851 0.058 Uiso 1 1 calc R . . . .
C67 C 0.1812(3) -0.0124(2) 0.6868(2) 0.0494(10) Uani 1 1 d . . . . .
C68 C 0.1954(3) 0.0485(2) 0.6529(2) 0.0455(9) Uani 1 1 d . . . . .
H68 H 0.152082 0.042529 0.613904 0.055 Uiso 1 1 calc R . . . .
C69 C 0.2700(2) 0.11769(19) 0.67364(18) 0.0379(8) Uani 1 1 d . . . . .
C70 C 0.3351(2) 0.12785(18) 0.73372(18) 0.0353(7) Uani 1 1 d . . . . .
C71 C 0.2829(3) 0.1824(2) 0.6322(2) 0.0467(9) Uani 1 1 d . . . . .
C72 C 0.2826(3) 0.2525(2) 0.6761(2) 0.0651(12) Uani 1 1 d . . . . .
H72A H 0.332624 0.269179 0.715110 0.098 Uiso 1 1 calc GR . . . .
H72B H 0.223997 0.240348 0.691010 0.098 Uiso 1 1 calc GR . . . .
H72C H 0.291185 0.291930 0.649566 0.098 Uiso 1 1 calc GR . . . .
C73 C 0.3753(3) 0.2026(3) 0.6067(2) 0.0602(11) Uani 1 1 d . . . . .
H73A H 0.382013 0.241557 0.579847 0.090 Uiso 1 1 calc GR . . . .
H73B H 0.375542 0.158685 0.579083 0.090 Uiso 1 1 calc GR . . . .
H73C H 0.426365 0.220070 0.645021 0.090 Uiso 1 1 calc GR . . . .
C74 C 0.2044(3) 0.1593(3) 0.5691(2) 0.0719(14) Uani 1 1 d . . . . .
H74A H 0.145292 0.147457 0.583408 0.108 Uiso 1 1 calc GR . . . .
H74B H 0.203660 0.115881 0.540299 0.108 Uiso 1 1 calc GR . . . .
H74C H 0.215033 0.200251 0.544250 0.108 Uiso 1 1 calc GR . . . .
C75 C 0.0978(3) -0.0875(3) 0.6638(3) 0.0742(15) Uani 1 1 d . . . . .
C76 C 0.1338(5) -0.1504(3) 0.6460(4) 0.124(3) Uani 1 1 d . . . . .
H76A H 0.168045 -0.139675 0.609639 0.187 Uiso 1 1 calc GR . . . .
H76B H 0.081740 -0.197965 0.631680 0.187 Uiso 1 1 calc GR . . . .
H76C H 0.174131 -0.152667 0.685469 0.187 Uiso 1 1 calc GR . . . .
C77 C 0.0430(4) -0.1054(4) 0.7217(3) 0.113(3) Uani 1 1 d . . . . .
H77A H 0.082911 -0.108866 0.760748 0.170 Uiso 1 1 calc GR . . . .
H77B H -0.009692 -0.152491 0.706742 0.170 Uiso 1 1 calc GR . . . .
H77C H 0.021414 -0.065955 0.733678 0.170 Uiso 1 1 calc GR . . . .
C78 C 0.0318(4) -0.0872(3) 0.6005(3) 0.100(2) Uani 1 1 d . . . . .
H78A H 0.007474 -0.049102 0.610553 0.151 Uiso 1 1 calc GR . . . .
H78B H -0.018965 -0.135694 0.587279 0.151 Uiso 1 1 calc GR . . . .
H78C H 0.065322 -0.076775 0.563780 0.151 Uiso 1 1 calc GR . . . .
C79 C 0.4978(3) 0.03621(18) 0.78139(19) 0.0408(8) Uani 1 1 d . . . . .
H79A H 0.442435 0.015935 0.745497 0.049 Uiso 1 1 calc R . . . .
H79B H 0.500964 -0.004879 0.803711 0.049 Uiso 1 1 calc R . . . .
C80 C 0.5829(3) 0.06653(19) 0.74975(19) 0.0413(8) Uani 1 1 d . . . . .
H80A H 0.639233 0.082487 0.784364 0.050 Uiso 1 1 calc R . . . .
H80B H 0.583732 0.027625 0.715053 0.050 Uiso 1 1 calc R . . . .
C81 C 0.6513(3) 0.1573(2) 0.68066(19) 0.0431(9) Uani 1 1 d . . . . .
H81A H 0.646219 0.117703 0.644115 0.052 Uiso 1 1 calc R . . . .
H81B H 0.712600 0.174516 0.709671 0.052 Uiso 1 1 calc R . . . .
C82 C 0.6377(3) 0.22155(19) 0.65175(18) 0.0405(8) Uani 1 1 d . . . . .
H82A H 0.689520 0.246483 0.630006 0.049 Uiso 1 1 calc R . . . .
H82B H 0.580473 0.202672 0.617646 0.049 Uiso 1 1 calc R . . . .
C83 C 1.0112(3) 0.6232(2) 0.6786(2) 0.0604(12) Uani 1 1 d . . . . .
H83A H 0.991809 0.626550 0.722272 0.072 Uiso 1 1 calc R . . . .
H83B H 1.026683 0.671756 0.664245 0.072 Uiso 1 1 calc R . . . .
C84 C 1.0927(3) 0.6019(4) 0.6844(3) 0.0870(17) Uani 1 1 d . . . . .
H84A H 1.105574 0.589039 0.728897 0.104 Uiso 1 1 calc R . . . .
H84B H 1.147536 0.643236 0.678392 0.104 Uiso 1 1 calc R . . . .
C85 C 1.0682(3) 0.5351(3) 0.6293(3) 0.0809(16) Uani 1 1 d . . . . .
H85A H 1.118085 0.542056 0.603659 0.097 Uiso 1 1 calc R . . . .
H85B H 1.057088 0.489500 0.648448 0.097 Uiso 1 1 calc R . . . .
C86 C 0.9811(3) 0.5307(3) 0.5847(2) 0.0638(12) Uani 1 1 d . . . . .
H86A H 0.996084 0.557510 0.547180 0.077 Uiso 1 1 calc R . . . .
H86B H 0.940404 0.478583 0.566116 0.077 Uiso 1 1 calc R . . . .
C87 C 0.4282(4) 0.2872(3) 0.9212(2) 0.0717(14) Uani 1 1 d D . . . .
H87A H 0.377431 0.245895 0.890410 0.086 Uiso 1 1 calc R . . . .
H87B H 0.426899 0.334516 0.910694 0.086 Uiso 1 1 calc R . . . .
C88 C 0.4199(5) 0.2819(4) 0.9952(3) 0.104(2) Uani 1 1 d D . . . .
H88A H 0.368329 0.235821 0.997341 0.124 Uiso 0.586(5) 1 calc R . P A 1
H88B H 0.408174 0.324406 1.016168 0.124 Uiso 0.586(5) 1 calc R . P A 1
H88C H 0.403610 0.230661 1.003555 0.124 Uiso 0.414(5) 1 calc R . P A 2
H88D H 0.375398 0.301687 1.009574 0.124 Uiso 0.414(5) 1 calc R . P A 2
C89 C 0.5120(5) 0.2820(7) 1.0330(4) 0.096(3) Uani 0.586(5) 1 d D U P A 1
H89A H 0.504843 0.232293 1.042177 0.115 Uiso 0.586(5) 1 calc R . P A 1
H89B H 0.535011 0.317839 1.075699 0.115 Uiso 0.586(5) 1 calc R . P A 1
C90 C 0.5768(3) 0.3062(3) 0.9817(2) 0.0663(13) Uani 1 1 d D . . . .
H90A H 0.611236 0.360459 0.991184 0.080 Uiso 0.586(5) 1 calc R . P A 1
H90B H 0.621163 0.281858 0.984011 0.080 Uiso 0.586(5) 1 calc R . P A 1
H90C H 0.635496 0.346962 0.981128 0.080 Uiso 0.414(5) 1 calc R . P A 2
H90D H 0.589838 0.264460 0.996445 0.080 Uiso 0.414(5) 1 calc R . P A 2
C91 C 0.6162(8) 0.0973(4) 0.4866(3) 0.163(4) Uani 1 1 d D . . . .
H91A H 0.666198 0.145891 0.488865 0.196 Uiso 1 1 calc R . . . .
H91B H 0.565977 0.105652 0.505161 0.196 Uiso 1 1 calc R . . . .
C92 C 0.5812(7) 0.0563(4) 0.4138(3) 0.155(4) Uani 1 1 d D . . . .
H92A H 0.513666 0.038789 0.401840 0.186 Uiso 1 1 calc R . . . .
H92B H 0.608719 0.088857 0.382618 0.186 Uiso 1 1 calc R . . . .
C93 C 0.6113(5) -0.0088(4) 0.4114(3) 0.113(2) Uani 1 1 d D . . . .
H93A H 0.648725 -0.008397 0.376585 0.136 Uiso 1 1 calc R . . . .
H93B H 0.557459 -0.056312 0.401667 0.136 Uiso 1 1 calc R . . . .
C94 C 0.6683(7) 0.0022(5) 0.4815(3) 0.160(4) Uani 1 1 d D . . . .
H94A H 0.651357 -0.045087 0.498388 0.192 Uiso 1 1 calc R . . . .
H94B H 0.734550 0.021124 0.480276 0.192 Uiso 1 1 calc R . . . .
C95 C 0.0713(11) 0.1477(9) 0.7815(6) 0.232(6) Uani 1 1 d D U . . .
H95A H 0.099582 0.132143 0.745575 0.278 Uiso 1 1 calc R . . . .
H95B H 0.006970 0.138684 0.762652 0.278 Uiso 1 1 calc R . . . .
C96 C 0.0765(10) 0.1060(6) 0.8406(7) 0.240(6) Uani 1 1 d D U . . .
H96A H 0.090272 0.062018 0.827147 0.288 Uiso 1 1 calc R . . . .
H96B H 0.018448 0.090346 0.857580 0.288 Uiso 1 1 calc R . . . .
C97 C 0.1566(9) 0.1648(7) 0.8942(6) 0.226(6) Uani 1 1 d D U . . .
H97A H 0.137095 0.169781 0.937720 0.272 Uiso 1 1 calc R . . . .
H97B H 0.209984 0.150409 0.900353 0.272 Uiso 1 1 calc R . . . .
C98 C 0.1815(8) 0.2384(6) 0.8672(8) 0.207(5) Uani 1 1 d D U . . .
H98A H 0.175367 0.277298 0.899001 0.248 Uiso 1 1 calc R . . . .
H98B H 0.244757 0.256009 0.858571 0.248 Uiso 1 1 calc R . . . .
O15 O 0.7111(10) 0.2167(9) 1.1004(6) 0.354(7) Uani 1 1 d D U . . .
C102 C 0.8048(8) 0.2432(9) 1.1423(8) 0.270(7) Uani 1 1 d D U . . .
H10A H 0.834734 0.297691 1.154464 0.324 Uiso 1 1 calc R . . . .
H10B H 0.845589 0.222609 1.122552 0.324 Uiso 1 1 calc R . . . .
C100 C 0.6593(10) 0.1740(10) 1.1870(7) 0.330(9) Uani 1 1 d D U . . .
H10C H 0.635862 0.125104 1.200807 0.396 Uiso 1 1 calc R . . . .
H10D H 0.638712 0.207553 1.214122 0.396 Uiso 1 1 calc R . . . .
C99 C 0.6198(9) 0.1660(9) 1.1116(8) 0.288(8) Uani 1 1 d D U . . .
H99A H 0.599043 0.115052 1.086415 0.346 Uiso 1 1 calc R . . . .
H99B H 0.571303 0.185769 1.103771 0.346 Uiso 1 1 calc R . . . .
C101 C 0.7665(10) 0.2055(10) 1.2005(7) 0.331(10) Uani 1 1 d D U . . .
H10E H 0.790875 0.241931 1.242720 0.397 Uiso 1 1 calc R . . . .
H10F H 0.787575 0.164735 1.205759 0.397 Uiso 1 1 calc R . . . .
C3B C 1.0050(13) 0.3092(7) 0.6195(8) 0.152(6) Uani 0.586(5) 1 d D U P A 1
H3BA H 1.070075 0.337342 0.618102 0.182 Uiso 0.586(5) 1 calc R . P A 1
H3BB H 0.974268 0.344239 0.625921 0.182 Uiso 0.586(5) 1 calc R . P A 1
C2B C 0.9567(15) 0.2513(11) 0.5557(7) 0.198(9) Uani 0.586(5) 1 d D U P A 1
H2BA H 1.003755 0.244045 0.532070 0.237 Uiso 0.586(5) 1 calc R . P A 1
H2BB H 0.920153 0.270572 0.525773 0.237 Uiso 0.586(5) 1 calc R . P A 1
O16 O 0.9008(11) 0.2058(10) 0.6423(9) 0.265(13) Uani 0.586(5) 1 d D U P A 1
C1B C 0.8920(17) 0.1745(10) 0.5686(9) 0.274(14) Uani 0.586(5) 1 d D U P A 1
H1BA H 0.828802 0.157012 0.542562 0.328 Uiso 0.586(5) 1 calc R . P A 1
H1BB H 0.917158 0.135709 0.562300 0.328 Uiso 0.586(5) 1 calc R . P A 1
C4B C 0.9964(14) 0.2629(10) 0.6747(7) 0.207(9) Uani 0.586(5) 1 d D U P A 1
H4BA H 0.997510 0.290697 0.718469 0.248 Uiso 0.586(5) 1 calc R . P A 1
H4BB H 1.043158 0.241061 0.679347 0.248 Uiso 0.586(5) 1 calc R . P A 1
C16A C 0.6629(8) 0.8969(8) 0.7243(7) 0.148(8) Uani 0.414(5) 1 d D U P A 2
H16D H 0.612146 0.850669 0.702331 0.222 Uiso 0.414(5) 1 calc GR . P A 2
H16E H 0.642629 0.938057 0.723501 0.222 Uiso 0.414(5) 1 calc GR . P A 2
H16F H 0.682767 0.893654 0.770841 0.222 Uiso 0.414(5) 1 calc GR . P A 2
C17A C 0.8300(7) 0.9796(4) 0.7269(7) 0.126(7) Uani 0.414(5) 1 d D U P A 2
H17D H 0.851147 0.967920 0.769675 0.189 Uiso 0.414(5) 1 calc GR . P A 2
H17E H 0.810832 1.021105 0.735184 0.189 Uiso 0.414(5) 1 calc GR . P A 2
H17F H 0.879908 0.992989 0.701764 0.189 Uiso 0.414(5) 1 calc GR . P A 2
C18A C 0.7166(10) 0.9217(7) 0.6140(4) 0.101(3) Uani 0.414(5) 1 d D U P A 2
H18D H 0.769078 0.935510 0.591340 0.151 Uiso 0.414(5) 1 calc GR . P A 2
H18E H 0.692953 0.961099 0.616537 0.151 Uiso 0.414(5) 1 calc GR . P A 2
H18F H 0.668406 0.875657 0.588737 0.151 Uiso 0.414(5) 1 calc GR . P A 2
C3C C 1.0235(11) 0.2500(14) 0.6001(19) 0.25(2) Uani 0.414(5) 1 d D . P A 2
H3CA H 1.054381 0.243893 0.562369 0.305 Uiso 0.414(5) 1 calc R . P A 2
H3CB H 1.071117 0.278211 0.640232 0.305 Uiso 0.414(5) 1 calc R . P A 2
C4C C 0.9621(14) 0.1721(10) 0.6138(13) 0.155(9) Uani 0.414(5) 1 d D . P A 2
H4CA H 0.939792 0.132957 0.573395 0.185 Uiso 0.414(5) 1 calc R . P A 2
H4CB H 0.992315 0.156359 0.651205 0.185 Uiso 0.414(5) 1 calc R . P A 2
C2C C 0.9592(15) 0.2931(12) 0.5823(18) 0.168(10) Uani 0.414(5) 1 d D U P A 2
H2CA H 0.981539 0.341180 0.613078 0.202 Uiso 0.414(5) 1 calc R . P A 2
H2CB H 0.959269 0.302498 0.535928 0.202 Uiso 0.414(5) 1 calc R . P A 2
C1C C 0.8595(11) 0.2438(14) 0.5897(15) 0.195(12) Uani 0.414(5) 1 d D U P A 2
H1CA H 0.829479 0.272437 0.613244 0.234 Uiso 0.414(5) 1 calc R . P A 2
H1CB H 0.819830 0.215028 0.546461 0.234 Uiso 0.414(5) 1 calc R . P A 2
O16A O 0.8898(17) 0.1974(16) 0.6322(16) 0.51(5) Uani 0.414(5) 1 d D U P A 2
C89A C 0.5208(5) 0.3329(8) 1.0286(6) 0.096(3) Uani 0.414(5) 1 d D . P A 2
H89C H 0.536045 0.325344 1.074981 0.115 Uiso 0.414(5) 1 calc R . P A 2
H89D H 0.532030 0.385639 1.029079 0.115 Uiso 0.414(5) 1 calc R . P A 2

loop_
_atom_site_aniso_label
_atom_site_aniso_U_11
_atom_site_aniso_U_22
_atom_site_aniso_U_33
_atom_site_aniso_U_23
_atom_site_aniso_U_13
_atom_site_aniso_U_12
La1 0.02065(8) 0.02336(9) 0.02443(9) 0.00710(7) 0.00344(6) 0.00890(7)
La2 0.03517(10) 0.02304(9) 0.02592(10) 0.00774(7) 0.00797(7) 0.01111(8)
Zn1 0.03536(19) 0.02726(18) 0.03234(19) 0.01283(15) 0.00902(15) 0.01086(15)
O1 0.0287(11) 0.0376(13) 0.0446(14) 0.0205(11) 0.0050(10) 0.0144(10)
O2 0.0457(13) 0.0286(11) 0.0291(12) 0.0047(9) 0.0042(10) 0.0170(10)
O3 0.0430(13) 0.0325(12) 0.0266(12) 0.0053(9) 0.0036(10) 0.0163(10)
O4 0.0255(10) 0.0308(11) 0.0364(12) 0.0129(9) 0.0084(9) 0.0153(9)
O5 0.0242(11) 0.0372(12) 0.0411(13) 0.0190(10) 0.0044(9) 0.0102(9)
O6 0.0527(14) 0.0254(11) 0.0326(12) 0.0080(9) 0.0138(11) 0.0163(10)
O7 0.0432(14) 0.0337(13) 0.0502(15) 0.0172(11) -0.0011(11) 0.0134(11)
O8 0.0386(13) 0.0301(12) 0.0425(14) 0.0114(10) 0.0036(11) 0.0092(10)
O9 0.0557(15) 0.0261(11) 0.0351(13) 0.0082(10) 0.0193(11) 0.0141(11)
O10 0.0490(14) 0.0296(12) 0.0396(13) 0.0098(10) 0.0161(11) 0.0202(11)
O11 0.0240(11) 0.0515(15) 0.0489(15) 0.0040(12) 0.0075(10) 0.0146(11)
O12 0.0627(17) 0.0608(17) 0.0367(14) 0.0046(12) 0.0184(13) 0.0251(14)
O13 0.276(8) 0.134(4) 0.081(3) 0.001(3) 0.023(4) 0.112(5)
O14 0.348(10) 0.331(10) 0.281(9) 0.060(8) 0.110(8) 0.080(8)
N1 0.0265(13) 0.0239(12) 0.0229(12) 0.0051(10) 0.0021(10) 0.0081(10)
N2 0.0385(15) 0.0284(14) 0.0345(15) 0.0121(12) 0.0046(12) 0.0106(12)
C1 0.0392(19) 0.047(2) 0.051(2) 0.0162(17) 0.0065(16) 0.0252(17)
C2 0.0301(17) 0.045(2) 0.045(2) 0.0221(17) 0.0093(15) 0.0157(15)
C3 0.047(2) 0.065(3) 0.053(2) 0.008(2) -0.0017(19) 0.029(2)
C4 0.074(3) 0.082(4) 0.068(3) -0.007(3) -0.007(3) 0.034(3)
C5 0.060(3) 0.090(4) 0.073(3) -0.001(3) -0.020(3) 0.024(3)
C6 0.035(2) 0.086(4) 0.085(4) 0.038(3) 0.002(2) 0.022(2)
C7 0.038(2) 0.059(2) 0.061(3) 0.025(2) 0.0113(18) 0.0222(19)
C8 0.0349(17) 0.0239(15) 0.0304(17) 0.0076(13) 0.0035(13) 0.0055(13)
C9 0.0340(17) 0.0244(15) 0.0312(17) 0.0019(13) -0.0005(13) 0.0084(13)
C10 0.055(2) 0.0312(18) 0.039(2) 0.0067(15) -0.0044(16) 0.0194(16)
C11 0.066(3) 0.040(2) 0.049(2) -0.0012(17) -0.0061(19) 0.0335(19)
C12 0.057(2) 0.045(2) 0.042(2) -0.0049(17) 0.0034(18) 0.0297(19)
C13 0.0351(17) 0.0336(18) 0.0352(18) 0.0015(14) 0.0020(14) 0.0132(14)
C14 0.0264(15) 0.0260(15) 0.0315(17) 0.0011(13) -0.0011(13) 0.0093(13)
C15 0.097(4) 0.060(3) 0.093(3) 0.001(2) 0.001(3) 0.056(3)
C16 0.172(10) 0.070(6) 0.078(6) -0.006(5) -0.004(7) 0.090(7)
C17 0.134(8) 0.050(5) 0.119(8) 0.019(5) 0.016(6) 0.056(5)
C18 0.070(5) 0.066(5) 0.100(6) 0.023(4) -0.011(4) 0.053(4)
C19 0.064(2) 0.042(2) 0.0312(19) 0.0021(15) 0.0102(17) 0.0230(18)
C20 0.141(5) 0.080(3) 0.040(2) 0.007(2) 0.026(3) 0.062(4)
C21 0.079(3) 0.073(3) 0.037(2) 0.007(2) -0.007(2) 0.037(3)
C22 0.092(4) 0.061(3) 0.056(3) 0.022(2) 0.030(3) 0.014(3)
C23 0.0315(16) 0.0335(17) 0.0291(16) 0.0084(13) 0.0084(13) 0.0110(14)
C24 0.0281(15) 0.0331(17) 0.0278(16) 0.0056(13) 0.0083(13) 0.0127(13)
C25 0.0341(17) 0.0343(17) 0.0321(17) 0.0102(14) 0.0108(14) 0.0156(14)
C26 0.0359(17) 0.0433(19) 0.0272(16) 0.0064(14) 0.0063(13) 0.0206(15)
C27 0.0390(18) 0.0346(18) 0.0306(17) -0.0012(14) 0.0027(14) 0.0132(15)
C28 0.0352(17) 0.0348(17) 0.0351(18) 0.0047(14) 0.0056(14) 0.0169(14)
C29 0.0289(16) 0.0347(17) 0.0285(16) 0.0060(13) 0.0075(13) 0.0158(13)
C30 0.047(2) 0.054(2) 0.0265(17) 0.0056(15) 0.0081(15) 0.0266(18)
C31 0.108(4) 0.065(3) 0.028(2) 0.0146(19) 0.007(2) 0.029(3)
C32 0.055(2) 0.091(3) 0.036(2) 0.008(2) 0.0027(18) 0.036(2)
C33 0.060(3) 0.084(3) 0.036(2) 0.006(2) 0.0167(19) 0.040(2)
C34 0.056(2) 0.0328(18) 0.042(2) 0.0058(15) 0.0039(17) 0.0189(17)
C35 0.059(3) 0.046(2) 0.073(3) 0.027(2) 0.020(2) 0.019(2)
C36 0.072(3) 0.051(2) 0.080(3) 0.017(2) 0.013(2) 0.039(2)
C37 0.119(4) 0.035(2) 0.065(3) 0.002(2) -0.001(3) 0.019(3)
C38 0.0319(16) 0.0312(16) 0.0296(16) 0.0078(13) 0.0000(13) 0.0152(14)
C39 0.0309(16) 0.0310(17) 0.0376(18) 0.0094(14) 0.0041(14) 0.0176(14)
C40 0.0251(15) 0.0417(19) 0.0416(19) 0.0096(15) 0.0109(14) 0.0142(14)
C41 0.0236(15) 0.0422(19) 0.0407(19) 0.0146(15) 0.0066(14) 0.0096(14)
C42 0.0429(19) 0.0347(18) 0.0384(19) 0.0062(15) 0.0075(15) 0.0191(15)
C43 0.047(2) 0.0298(17) 0.0338(18) 0.0111(14) 0.0118(15) 0.0177(15)
C44 0.069(3) 0.056(2) 0.042(2) 0.0085(18) 0.0149(19) 0.039(2)
C45 0.112(4) 0.074(3) 0.039(2) -0.001(2) 0.015(3) 0.056(3)
C46 0.109(4) 0.071(3) 0.042(3) -0.010(2) -0.011(3) 0.037(3)
C47 0.063(3) 0.077(3) 0.063(3) 0.006(3) -0.009(2) 0.027(3)
C48 0.047(2) 0.048(2) 0.046(2) 0.0048(17) 0.0059(17) 0.0214(18)
C49 0.048(2) 0.0383(19) 0.0377(19) 0.0179(16) 0.0065(16) 0.0120(16)
C50 0.0429(19) 0.0360(18) 0.0310(17) 0.0115(14) 0.0046(15) 0.0139(15)
C51 0.047(2) 0.0353(18) 0.0306(18) 0.0074(14) 0.0026(15) 0.0144(16)
C52 0.0420(19) 0.0407(19) 0.0363(19) 0.0110(15) 0.0010(15) 0.0152(16)
C53 0.048(2) 0.050(2) 0.041(2) 0.0150(17) 0.0025(17) 0.0228(18)
C54 0.059(2) 0.045(2) 0.039(2) 0.0167(17) 0.0086(17) 0.0279(19)
C55 0.055(2) 0.0382(19) 0.038(2) 0.0170(16) 0.0082(17) 0.0171(17)
C56 0.072(3) 0.055(2) 0.055(2) 0.024(2) 0.011(2) 0.037(2)
C57 0.166(6) 0.104(5) 0.058(3) 0.029(3) -0.010(4) 0.080(5)
C58 0.100(4) 0.087(4) 0.107(4) 0.039(3) 0.029(3) 0.066(3)
C59 0.099(4) 0.067(3) 0.149(6) 0.062(4) 0.016(4) 0.043(3)
C60 0.043(2) 0.046(2) 0.062(3) 0.018(2) -0.0026(19) 0.0091(18)
C61 0.067(3) 0.041(2) 0.111(4) 0.005(3) -0.012(3) 0.005(2)
C62 0.060(3) 0.082(3) 0.077(3) 0.042(3) 0.014(3) 0.009(3)
C63 0.045(3) 0.077(3) 0.115(5) 0.039(3) -0.004(3) 0.007(2)
C64 0.0399(19) 0.0396(19) 0.0393(19) 0.0198(16) 0.0102(15) 0.0093(16)
C65 0.0346(18) 0.0365(18) 0.0395(19) 0.0130(15) 0.0060(15) 0.0090(15)
C66 0.047(2) 0.037(2) 0.055(2) 0.0201(18) 0.0069(18) 0.0069(17)
C67 0.044(2) 0.038(2) 0.053(2) 0.0127(17) 0.0022(18) 0.0027(17)
C68 0.042(2) 0.043(2) 0.045(2) 0.0091(17) 0.0000(16) 0.0112(17)
C69 0.0407(19) 0.0364(18) 0.0380(19) 0.0108(15) 0.0074(15) 0.0154(15)
C70 0.0357(18) 0.0286(17) 0.0405(19) 0.0079(14) 0.0086(15) 0.0103(14)
C71 0.049(2) 0.044(2) 0.046(2) 0.0170(17) 0.0019(17) 0.0168(18)
C72 0.077(3) 0.051(3) 0.079(3) 0.020(2) 0.009(3) 0.038(2)
C73 0.066(3) 0.059(3) 0.058(3) 0.031(2) 0.015(2) 0.020(2)
C74 0.070(3) 0.065(3) 0.070(3) 0.033(2) -0.011(2) 0.016(2)
C75 0.063(3) 0.049(3) 0.076(3) 0.019(2) -0.014(2) -0.011(2)
C76 0.130(6) 0.039(3) 0.152(7) 0.001(3) -0.028(5) -0.003(3)
C77 0.064(3) 0.112(5) 0.100(5) 0.043(4) -0.009(3) -0.039(3)
C78 0.075(4) 0.080(4) 0.087(4) 0.023(3) -0.029(3) -0.026(3)
C79 0.050(2) 0.0231(16) 0.046(2) 0.0094(15) 0.0058(17) 0.0111(15)
C80 0.055(2) 0.0300(17) 0.045(2) 0.0075(15) 0.0089(17) 0.0229(16)
C81 0.054(2) 0.039(2) 0.042(2) 0.0047(16) 0.0210(17) 0.0212(17)
C82 0.056(2) 0.0363(19) 0.0336(18) 0.0073(15) 0.0198(16) 0.0183(17)
C83 0.033(2) 0.054(3) 0.079(3) 0.000(2) -0.009(2) 0.0090(18)
C84 0.040(2) 0.116(5) 0.097(4) -0.002(4) 0.000(3) 0.031(3)
C85 0.045(3) 0.092(4) 0.122(5) 0.027(4) 0.031(3) 0.038(3)
C86 0.046(2) 0.087(3) 0.067(3) 0.003(2) 0.023(2) 0.036(2)
C87 0.079(3) 0.077(3) 0.074(3) 0.007(3) 0.039(3) 0.040(3)
C88 0.154(6) 0.110(5) 0.098(5) 0.052(4) 0.090(5) 0.077(5)
C89 0.134(6) 0.101(7) 0.049(4) 0.010(5) 0.036(4) 0.036(6)
C90 0.085(3) 0.059(3) 0.037(2) 0.005(2) 0.010(2) 0.010(2)
C91 0.328(14) 0.095(5) 0.097(6) 0.020(4) 0.040(7) 0.116(8)
C92 0.269(11) 0.118(6) 0.092(5) -0.020(4) -0.026(6) 0.122(7)
C93 0.147(6) 0.117(5) 0.083(4) -0.005(4) -0.006(4) 0.075(5)
C94 0.270(12) 0.172(8) 0.074(5) -0.024(5) -0.013(6) 0.155(8)
C95 0.243(10) 0.227(9) 0.187(9) 0.010(8) 0.040(7) 0.055(8)
C96 0.276(10) 0.188(8) 0.259(10) 0.058(8) -0.006(8) 0.109(8)
C97 0.240(9) 0.222(9) 0.220(9) 0.074(7) -0.043(7) 0.113(7)
C98 0.150(7) 0.195(9) 0.262(10) 0.011(7) 0.007(7) 0.072(7)
O15 0.338(10) 0.385(11) 0.318(10) 0.035(8) 0.047(8) 0.128(8)
C102 0.295(11) 0.253(10) 0.245(10) 0.039(8) 0.066(9) 0.083(8)
C100 0.355(13) 0.321(12) 0.296(12) 0.106(9) 0.061(9) 0.096(9)
C99 0.316(11) 0.272(11) 0.237(11) 0.038(8) 0.042(9) 0.075(8)
C101 0.343(13) 0.337(12) 0.303(12) 0.110(9) 0.035(9) 0.116(9)
C3B 0.150(9) 0.149(10) 0.146(10) 0.007(8) 0.030(8) 0.051(8)
C2B 0.195(12) 0.203(12) 0.162(12) 0.045(9) 0.036(9) 0.035(9)
O16 0.246(15) 0.312(16) 0.237(14) 0.053(9) 0.086(9) 0.092(9)
C1B 0.272(16) 0.272(16) 0.263(16) 0.021(10) 0.064(10) 0.093(10)
C4B 0.214(12) 0.198(12) 0.184(11) 0.029(9) 0.030(9) 0.058(9)
C16A 0.170(15) 0.093(11) 0.206(17) 0.017(10) -0.015(12) 0.102(11)
C17A 0.185(15) 0.041(7) 0.153(14) 0.002(8) -0.003(12) 0.062(9)
C18A 0.105(4) 0.101(4) 0.097(3) 0.023(2) 0.0117(19) 0.043(2)
C3C 0.133(18) 0.30(4) 0.50(6) 0.33(4) 0.19(3) 0.16(2)
C4C 0.116(16) 0.18(2) 0.20(2) 0.025(19) 0.040(16) 0.090(17)
C2C 0.178(13) 0.156(13) 0.179(14) 0.014(9) 0.032(9) 0.080(9)
C1C 0.193(14) 0.199(14) 0.204(15) 0.044(9) 0.037(9) 0.085(10)
O16A 0.51(5) 0.52(5) 0.51(5) 0.089(14) 0.097(14) 0.20(2)
C89A 0.134(6) 0.101(7) 0.049(4) 0.010(5) 0.036(4) 0.036(6)

loop_
_atom_type_symbol
_atom_type_description
_atom_type_scat_dispersion_real
_atom_type_scat_dispersion_imag
_atom_type_scat_source
C C 0.0033 0.0016 'International Tables Vol C Tables 4.2.6.8 and 6.1.1.4'
H H 0.0000 0.0000 'International Tables Vol C Tables 4.2.6.8 and 6.1.1.4'
La La -0.2871 2.4523 'International Tables Vol C Tables 4.2.6.8 and 6.1.1.4'
N N 0.0061 0.0033 'International Tables Vol C Tables 4.2.6.8 and 6.1.1.4'
O O 0.0106 0.0060 'International Tables Vol C Tables 4.2.6.8 and 6.1.1.4'
Zn Zn 0.2839 1.4301 'International Tables Vol C Tables 4.2.6.8 and 6.1.1.4'

loop_
_geom_angle_atom_site_label_1
_geom_angle_atom_site_label_2
_geom_angle_atom_site_label_3
_geom_angle
_geom_angle_site_symmetry_1
_geom_angle_site_symmetry_3
_geom_angle_publ_flag
O1 La1 Zn1 33.46(5) . . ?
O1 La1 O4 128.98(7) . . ?
O1 La1 O11 82.64(8) . . ?
O1 La1 N1 167.77(7) . . ?
O2 La1 Zn1 111.76(6) . . ?
O2 La1 O1 107.36(8) . . ?
O2 La1 O4 89.16(7) . . ?
O2 La1 O5 107.69(8) . . ?
O2 La1 O11 80.57(8) . . ?
O2 La1 N1 74.59(7) . . ?
O3 La1 Zn1 104.10(6) . . ?
O3 La1 O1 101.30(8) . . ?
O3 La1 O2 144.08(8) . . ?
O3 La1 O4 89.32(7) . . ?
O3 La1 O5 103.33(8) . . ?
O3 La1 O11 82.15(8) . . ?
O3 La1 N1 72.95(7) . . ?
O4 La1 Zn1 95.52(5) . . ?
O4 La1 N1 62.55(7) . . ?
O5 La1 Zn1 32.93(5) . . ?
O5 La1 O1 66.38(7) . . ?
O5 La1 O4 62.62(7) . . ?
O5 La1 O11 149.02(7) . . ?
O5 La1 N1 125.07(7) . . ?
O11 La1 Zn1 116.10(6) . . ?
O11 La1 O4 148.36(7) . . ?
O11 La1 N1 85.84(8) . . ?
N1 La1 Zn1 157.60(5) . . ?
O6 La2 Zn1 33.84(5) . . ?
O6 La2 O10 130.03(7) . . ?
O6 La2 O12 80.68(8) . . ?
O6 La2 N2 166.84(8) . . ?
O7 La2 Zn1 111.08(6) . . ?
O7 La2 O6 107.81(8) . . ?
O7 La2 O8 144.48(8) . . ?
O7 La2 O9 105.63(9) . . ?
O7 La2 O10 84.47(8) . . ?
O7 La2 O12 82.45(9) . . ?
O7 La2 N2 72.42(8) . . ?
O8 La2 Zn1 104.36(6) . . ?
O8 La2 O6 102.76(8) . . ?
O8 La2 O9 102.64(8) . . ?
O8 La2 O10 89.59(8) . . ?
O8 La2 O12 85.11(9) . . ?
O8 La2 N2 73.69(8) . . ?
O9 La2 Zn1 33.16(5) . . ?
O9 La2 O6 66.98(7) . . ?
O9 La2 O10 63.07(7) . . ?
O9 La2 O12 147.63(8) . . ?
O9 La2 N2 126.01(8) . . ?
O10 La2 Zn1 96.24(5) . . ?
O10 La2 N2 63.05(8) . . ?
O12 La2 Zn1 114.51(6) . . ?
O12 La2 O10 149.16(8) . . ?
O12 La2 N2 86.36(9) . . ?
N2 La2 Zn1 158.99(6) . . ?
La2 Zn1 La1 179.069(13) . . ?
O1 Zn1 La1 43.48(6) . . ?
O1 Zn1 La2 136.73(6) . . ?
O1 Zn1 O6 131.14(10) . . ?
O5 Zn1 La1 42.97(6) . . ?
O5 Zn1 La2 136.77(6) . . ?
O5 Zn1 O1 86.43(9) . . ?
O5 Zn1 O6 111.02(10) . . ?
O5 Zn1 O9 135.69(10) . . ?
O6 Zn1 La1 135.06(6) . . ?
O6 Zn1 La2 44.01(6) . . ?
O9 Zn1 La1 137.79(7) . . ?
O9 Zn1 La2 43.13(7) . . ?
O9 Zn1 O1 112.19(10) . . ?
O9 Zn1 O6 87.11(9) . . ?
Zn1 O1 La1 103.06(9) . . ?
C1 O1 La1 134.7(2) . . ?
C1 O1 Zn1 120.0(2) . . ?
C14 O2 La1 139.19(19) . . ?
C29 O3 La1 143.4(2) . . ?
C39 O4 La1 117.92(17) . . ?
C39 O4 C40 112.2(2) . . ?
C40 O4 La1 111.90(17) . . ?
Zn1 O5 La1 104.11(9) . . ?
C41 O5 La1 125.58(18) . . ?
C41 O5 Zn1 129.97(19) . . ?
Zn1 O6 La2 102.15(9) . . ?
C42 O6 La2 132.0(2) . . ?
C42 O6 Zn1 121.4(2) . . ?
C51 O7 La2 146.0(2) . . ?
C70 O8 La2 141.3(2) . . ?
Zn1 O9 La2 103.70(9) . . ?
C82 O9 La2 124.79(19) . . ?
C82 O9 Zn1 131.0(2) . . ?
C80 O10 La2 115.56(19) . . ?
C80 O10 C81 113.1(3) . . ?
C81 O10 La2 112.80(18) . . ?
C83 O11 La1 125.7(2) . . ?
C86 O11 La1 127.0(2) . . ?
C86 O11 C83 107.0(3) . . ?
C87 O12 La2 125.9(2) . . ?
C87 O12 C90 109.8(3) . . ?
C90 O12 La2 124.2(2) . . ?
C91 O13 C94 112.9(5) . . ?
C98 O14 C95 120.0(11) . . ?
C8 N1 La1 106.81(17) . . ?
C8 N1 C23 105.9(2) . . ?
C23 N1 La1 107.80(17) . . ?
C38 N1 La1 114.07(17) . . ?
C38 N1 C8 111.7(2) . . ?
C38 N1 C23 110.2(2) . . ?
C49 N2 La2 107.74(19) . . ?
C64 N2 La2 107.26(19) . . ?
C64 N2 C49 105.4(3) . . ?
C79 N2 La2 113.22(19) . . ?
C79 N2 C49 111.9(3) . . ?
C79 N2 C64 110.9(3) . . ?
O1 C1 H1A 108.9 . . ?
O1 C1 H1B 108.9 . . ?
O1 C1 C2 113.5(3) . . ?
H1A C1 H1B 107.7 . . ?
C2 C1 H1A 108.9 . . ?
C2 C1 H1B 108.9 . . ?
C3 C2 C1 122.8(3) . . ?
C3 C2 C7 118.2(4) . . ?
C7 C2 C1 119.0(3) . . ?
C2 C3 H3 119.6 . . ?
C2 C3 C4 120.9(4) . . ?
C4 C3 H3 119.6 . . ?
C3 C4 H4 119.8 . . ?
C5 C4 C3 120.4(5) . . ?
C5 C4 H4 119.8 . . ?
C4 C5 H5 120.3 . . ?
C6 C5 C4 119.4(5) . . ?
C6 C5 H5 120.3 . . ?
C5 C6 H6 119.5 . . ?
C5 C6 C7 120.9(4) . . ?
C7 C6 H6 119.5 . . ?
C2 C7 H7 119.9 . . ?
C6 C7 C2 120.2(4) . . ?
C6 C7 H7 119.9 . . ?
N1 C8 H8A 107.9 . . ?
N1 C8 H8B 107.9 . . ?
N1 C8 C9 117.7(3) . . ?
H8A C8 H8B 107.2 . . ?
C9 C8 H8A 107.9 . . ?
C9 C8 H8B 107.9 . . ?
C10 C9 C8 120.1(3) . . ?
C10 C9 C14 120.7(3) . . ?
C14 C9 C8 119.0(3) . . ?
C9 C10 H10 119.0 . . ?
C11 C10 C9 122.0(3) . . ?
C11 C10 H10 119.0 . . ?
C10 C11 C12 116.8(3) . . ?
C10 C11 C15 120.9(3) . . ?
C12 C11 C15 122.3(3) . . ?
C11 C12 H12 118.0 . . ?
C13 C12 C11 123.9(3) . . ?
C13 C12 H12 118.0 . . ?
C12 C13 C14 117.5(3) . . ?
C12 C13 C19 121.2(3) . . ?
C14 C13 C19 121.3(3) . . ?
O2 C14 C9 118.7(3) . . ?
O2 C14 C13 122.4(3) . . ?
C9 C14 C13 118.8(3) . . ?
C11 C15 C17 108.1(4) . . ?
C11 C15 C16A 102.2(5) . . ?
C16 C15 C11 114.5(4) . . ?
C16 C15 C17 106.5(3) . . ?
C16 C15 C18 112.3(4) . . ?
C18 C15 C11 109.5(4) . . ?
C18 C15 C17 105.5(3) . . ?
C17A C15 C11 109.4(5) . . ?
C17A C15 C16A 107.6(4) . . ?
C18A C15 C11 115.8(5) . . ?
C18A C15 C16A 108.5(4) . . ?
C18A C15 C17A 112.6(4) . . ?
C15 C16 H16A 109.5 . . ?
C15 C16 H16B 109.5 . . ?
C15 C16 H16C 109.5 . . ?
H16A C16 H16B 109.5 . . ?
H16A C16 H16C 109.5 . . ?
H16B C16 H16C 109.5 . . ?
C15 C17 H17A 109.5 . . ?
C15 C17 H17B 109.5 . . ?
C15 C17 H17C 109.5 . . ?
H17A C17 H17B 109.5 . . ?
H17A C17 H17C 109.5 . . ?
H17B C17 H17C 109.5 . . ?
C15 C18 H18A 109.5 . . ?
C15 C18 H18B 109.5 . . ?
C15 C18 H18C 109.5 . . ?
H18A C18 H18B 109.5 . . ?
H18A C18 H18C 109.5 . . ?
H18B C18 H18C 109.5 . . ?
C13 C19 C21 109.0(3) . . ?
C20 C19 C13 112.9(3) . . ?
C20 C19 C21 107.1(4) . . ?
C20 C19 C22 108.1(4) . . ?
C22 C19 C13 110.2(3) . . ?
C22 C19 C21 109.6(4) . . ?
C19 C20 H20A 109.5 . . ?
C19 C20 H20B 109.5 . . ?
C19 C20 H20C 109.5 . . ?
H20A C20 H20B 109.5 . . ?
H20A C20 H20C 109.5 . . ?
H20B C20 H20C 109.5 . . ?
C19 C21 H21A 109.5 . . ?
C19 C21 H21B 109.5 . . ?
C19 C21 H21C 109.5 . . ?
H21A C21 H21B 109.5 . . ?
H21A C21 H21C 109.5 . . ?
H21B C21 H21C 109.5 . . ?
C19 C22 H22A 109.5 . . ?
C19 C22 H22B 109.5 . . ?
C19 C22 H22C 109.5 . . ?
H22A C22 H22B 109.5 . . ?
H22A C22 H22C 109.5 . . ?
H22B C22 H22C 109.5 . . ?
N1 C23 H23A 108.1 . . ?
N1 C23 H23B 108.1 . . ?
N1 C23 C24 116.8(2) . . ?
H23A C23 H23B 107.3 . . ?
C24 C23 H23A 108.1 . . ?
C24 C23 H23B 108.1 . . ?
C25 C24 C23 119.3(3) . . ?
C25 C24 C29 120.5(3) . . ?
C29 C24 C23 120.0(3) . . ?
C24 C25 H25 119.0 . . ?
C26 C25 C24 121.9(3) . . ?
C26 C25 H25 119.0 . . ?
C25 C26 C27 116.5(3) . . ?
C25 C26 C30 123.5(3) . . ?
C27 C26 C30 120.0(3) . . ?
C26 C27 H27 117.8 . . ?
C28 C27 C26 124.4(3) . . ?
C28 C27 H27 117.8 . . ?
C27 C28 C29 117.8(3) . . ?
C27 C28 C34 121.6(3) . . ?
C29 C28 C34 120.6(3) . . ?
O3 C29 C24 119.2(3) . . ?
O3 C29 C28 122.0(3) . . ?
C24 C29 C28 118.9(3) . . ?
C31 C30 C26 112.0(3) . . ?
C31 C30 C33 108.8(3) . . ?
C32 C30 C26 110.2(3) . . ?
C32 C30 C31 107.9(3) . . ?
C32 C30 C33 108.4(3) . . ?
C33 C30 C26 109.4(3) . . ?
C30 C31 H31A 109.5 . . ?
C30 C31 H31B 109.5 . . ?
C30 C31 H31C 109.5 . . ?
H31A C31 H31B 109.5 . . ?
H31A C31 H31C 109.5 . . ?
H31B C31 H31C 109.5 . . ?
C30 C32 H32A 109.5 . . ?
C30 C32 H32B 109.5 . . ?
C30 C32 H32C 109.5 . . ?
H32A C32 H32B 109.5 . . ?
H32A C32 H32C 109.5 . . ?
H32B C32 H32C 109.5 . . ?
C30 C33 H33A 109.5 . . ?
C30 C33 H33B 109.5 . . ?
C30 C33 H33C 109.5 . . ?
H33A C33 H33B 109.5 . . ?
H33A C33 H33C 109.5 . . ?
H33B C33 H33C 109.5 . . ?
C35 C34 C28 110.7(3) . . ?
C35 C34 C36 109.6(3) . . ?
C35 C34 C37 107.8(4) . . ?
C36 C34 C28 109.9(3) . . ?
C36 C34 C37 106.7(4) . . ?
C37 C34 C28 112.0(3) . . ?
C34 C35 H35A 109.5 . . ?
C34 C35 H35B 109.5 . . ?
C34 C35 H35C 109.5 . . ?
H35A C35 H35B 109.5 . . ?
H35A C35 H35C 109.5 . . ?
H35B C35 H35C 109.5 . . ?
C34 C36 H36A 109.5 . . ?
C34 C36 H36B 109.5 . . ?
C34 C36 H36C 109.5 . . ?
H36A C36 H36B 109.5 . . ?
H36A C36 H36C 109.5 . . ?
H36B C36 H36C 109.5 . . ?
C34 C37 H37A 109.5 . . ?
C34 C37 H37B 109.5 . . ?
C34 C37 H37C 109.5 . . ?
H37A C37 H37B 109.5 . . ?
H37A C37 H37C 109.5 . . ?
H37B C37 H37C 109.5 . . ?
N1 C38 H38A 108.9 . . ?
N1 C38 H38B 108.9 . . ?
N1 C38 C39 113.4(2) . . ?
H38A C38 H38B 107.7 . . ?
C39 C38 H38A 108.9 . . ?
C39 C38 H38B 108.9 . . ?
O4 C39 C38 107.8(2) . . ?
O4 C39 H39A 110.1 . . ?
O4 C39 H39B 110.1 . . ?
C38 C39 H39A 110.1 . . ?
C38 C39 H39B 110.1 . . ?
H39A C39 H39B 108.5 . . ?
O4 C40 H40A 110.4 . . ?
O4 C40 H40B 110.4 . . ?
O4 C40 C41 106.7(3) . . ?
H40A C40 H40B 108.6 . . ?
C41 C40 H40A 110.4 . . ?
C41 C40 H40B 110.4 . . ?
O5 C41 C40 108.7(3) . . ?
O5 C41 H41A 110.0 . . ?
O5 C41 H41B 110.0 . . ?
C40 C41 H41A 110.0 . . ?
C40 C41 H41B 110.0 . . ?
H41A C41 H41B 108.3 . . ?
O6 C42 H42A 108.8 . . ?
O6 C42 H42B 108.8 . . ?
O6 C42 C43 113.7(3) . . ?
H42A C42 H42B 107.7 . . ?
C43 C42 H42A 108.8 . . ?
C43 C42 H42B 108.8 . . ?
C44 C43 C42 119.9(3) . . ?
C48 C43 C42 121.6(3) . . ?
C48 C43 C44 118.5(3) . . ?
C43 C44 H44 119.7 . . ?
C45 C44 C43 120.5(4) . . ?
C45 C44 H44 119.7 . . ?
C44 C45 H45 119.8 . . ?
C46 C45 C44 120.5(4) . . ?
C46 C45 H45 119.8 . . ?
C45 C46 H46 120.0 . . ?
C45 C46 C47 120.0(4) . . ?
C47 C46 H46 120.0 . . ?
C46 C47 H47 120.1 . . ?
C46 C47 C48 119.8(5) . . ?
C48 C47 H47 120.1 . . ?
C43 C48 C47 120.7(4) . . ?
C43 C48 H48 119.6 . . ?
C47 C48 H48 119.6 . . ?
N2 C49 H49A 107.8 . . ?
N2 C49 H49B 107.8 . . ?
N2 C49 C50 118.2(3) . . ?
H49A C49 H49B 107.1 . . ?
C50 C49 H49A 107.8 . . ?
C50 C49 H49B 107.8 . . ?
C51 C50 C49 119.6(3) . . ?
C55 C50 C49 119.8(3) . . ?
C55 C50 C51 120.5(3) . . ?
O7 C51 C50 118.8(3) . . ?
O7 C51 C52 122.3(3) . . ?
C50 C51 C52 118.9(3) . . ?
C51 C52 C60 120.4(3) . . ?
C53 C52 C51 117.9(3) . . ?
C53 C52 C60 121.6(3) . . ?
C52 C53 H53 117.9 . . ?
C52 C53 C54 124.3(4) . . ?
C54 C53 H53 117.9 . . ?
C53 C54 C56 120.0(4) . . ?
C55 C54 C53 116.5(3) . . ?
C55 C54 C56 123.5(4) . . ?
C50 C55 C54 121.9(3) . . ?
C50 C55 H55 119.0 . . ?
C54 C55 H55 119.0 . . ?
C54 C56 C57 108.6(4) . . ?
C58 C56 C54 111.4(4) . . ?
C58 C56 C57 109.0(5) . . ?
C58 C56 C59 107.3(4) . . ?
C59 C56 C54 112.1(4) . . ?
C59 C56 C57 108.4(5) . . ?
C56 C57 H57A 109.5 . . ?
C56 C57 H57B 109.5 . . ?
C56 C57 H57C 109.5 . . ?
H57A C57 H57B 109.5 . . ?
H57A C57 H57C 109.5 . . ?
H57B C57 H57C 109.5 . . ?
C56 C58 H58A 109.5 . . ?
C56 C58 H58B 109.5 . . ?
C56 C58 H58C 109.5 . . ?
H58A C58 H58B 109.5 . . ?
H58A C58 H58C 109.5 . . ?
H58B C58 H58C 109.5 . . ?
C56 C59 H59A 109.5 . . ?
C56 C59 H59B 109.5 . . ?
C56 C59 H59C 109.5 . . ?
H59A C59 H59B 109.5 . . ?
H59A C59 H59C 109.5 . . ?
H59B C59 H59C 109.5 . . ?
C61 C60 C52 110.9(4) . . ?
C61 C60 C62 110.4(4) . . ?
C61 C60 C63 106.5(4) . . ?
C62 C60 C52 108.6(3) . . ?
C63 C60 C52 111.9(3) . . ?
C63 C60 C62 108.6(4) . . ?
C60 C61 H61A 109.5 . . ?
C60 C61 H61B 109.5 . . ?
C60 C61 H61C 109.5 . . ?
H61A C61 H61B 109.5 . . ?
H61A C61 H61C 109.5 . . ?
H61B C61 H61C 109.5 . . ?
C60 C62 H62A 109.5 . . ?
C60 C62 H62B 109.5 . . ?
C60 C62 H62C 109.5 . . ?
H62A C62 H62B 109.5 . . ?
H62A C62 H62C 109.5 . . ?
H62B C62 H62C 109.5 . . ?
C60 C63 H63A 109.5 . . ?
C60 C63 H63B 109.5 . . ?
C60 C63 H63C 109.5 . . ?
H63A C63 H63B 109.5 . . ?
H63A C63 H63C 109.5 . . ?
H63B C63 H63C 109.5 . . ?
N2 C64 H64A 108.0 . . ?
N2 C64 H64B 108.0 . . ?
N2 C64 C65 117.1(3) . . ?
H64A C64 H64B 107.3 . . ?
C65 C64 H64A 108.0 . . ?
C65 C64 H64B 108.0 . . ?
C66 C65 C64 119.1(3) . . ?
C66 C65 C70 120.5(3) . . ?
C70 C65 C64 120.3(3) . . ?
C65 C66 H66 118.9 . . ?
C65 C66 C67 122.1(3) . . ?
C67 C66 H66 118.9 . . ?
C66 C67 C75 120.4(4) . . ?
C68 C67 C66 116.2(3) . . ?
C68 C67 C75 123.4(4) . . ?
C67 C68 H68 117.9 . . ?
C69 C68 C67 124.3(3) . . ?
C69 C68 H68 117.9 . . ?
C68 C69 C70 118.2(3) . . ?
C68 C69 C71 121.4(3) . . ?
C70 C69 C71 120.4(3) . . ?
O8 C70 C65 118.6(3) . . ?
O8 C70 C69 122.7(3) . . ?
C65 C70 C69 118.6(3) . . ?
C72 C71 C69 110.9(3) . . ?
C72 C71 C73 109.4(4) . . ?
C72 C71 C74 107.8(4) . . ?
C73 C71 C69 109.8(3) . . ?
C73 C71 C74 107.3(4) . . ?
C74 C71 C69 111.6(3) . . ?
C71 C72 H72A 109.5 . . ?
C71 C72 H72B 109.5 . . ?
C71 C72 H72C 109.5 . . ?
H72A C72 H72B 109.5 . . ?
H72A C72 H72C 109.5 . . ?
H72B C72 H72C 109.5 . . ?
C71 C73 H73A 109.5 . . ?
C71 C73 H73B 109.5 . . ?
C71 C73 H73C 109.5 . . ?
H73A C73 H73B 109.5 . . ?
H73A C73 H73C 109.5 . . ?
H73B C73 H73C 109.5 . . ?
C71 C74 H74A 109.5 . . ?
C71 C74 H74B 109.5 . . ?
C71 C74 H74C 109.5 . . ?
H74A C74 H74B 109.5 . . ?
H74A C74 H74C 109.5 . . ?
H74B C74 H74C 109.5 . . ?
C67 C75 C76 108.9(4) . . ?
C67 C75 C77 109.9(4) . . ?
C67 C75 C78 112.2(4) . . ?
C77 C75 C76 109.0(5) . . ?
C78 C75 C76 107.9(5) . . ?
C78 C75 C77 108.9(5) . . ?
C75 C76 H76A 109.5 . . ?
C75 C76 H76B 109.5 . . ?
C75 C76 H76C 109.5 . . ?
H76A C76 H76B 109.5 . . ?
H76A C76 H76C 109.5 . . ?
H76B C76 H76C 109.5 . . ?
C75 C77 H77A 109.5 . . ?
C75 C77 H77B 109.5 . . ?
C75 C77 H77C 109.5 . . ?
H77A C77 H77B 109.5 . . ?
H77A C77 H77C 109.5 . . ?
H77B C77 H77C 109.5 . . ?
C75 C78 H78A 109.5 . . ?
C75 C78 H78B 109.5 . . ?
C75 C78 H78C 109.5 . . ?
H78A C78 H78B 109.5 . . ?
H78A C78 H78C 109.5 . . ?
H78B C78 H78C 109.5 . . ?
N2 C79 H79A 108.9 . . ?
N2 C79 H79B 108.9 . . ?
N2 C79 C80 113.2(3) . . ?
H79A C79 H79B 107.8 . . ?
C80 C79 H79A 108.9 . . ?
C80 C79 H79B 108.9 . . ?
O10 C80 C79 108.2(3) . . ?
O10 C80 H80A 110.1 . . ?
O10 C80 H80B 110.1 . . ?
C79 C80 H80A 110.1 . . ?
C79 C80 H80B 110.1 . . ?
H80A C80 H80B 108.4 . . ?
O10 C81 H81A 110.3 . . ?
O10 C81 H81B 110.3 . . ?
O10 C81 C82 106.9(3) . . ?
H81A C81 H81B 108.6 . . ?
C82 C81 H81A 110.3 . . ?
C82 C81 H81B 110.3 . . ?
O9 C82 C81 108.9(3) . . ?
O9 C82 H82A 109.9 . . ?
O9 C82 H82B 109.9 . . ?
C81 C82 H82A 109.9 . . ?
C81 C82 H82B 109.9 . . ?
H82A C82 H82B 108.3 . . ?
O11 C83 H83A 110.3 . . ?
O11 C83 H83B 110.3 . . ?
O11 C83 C84 107.1(4) . . ?
H83A C83 H83B 108.5 . . ?
C84 C83 H83A 110.3 . . ?
C84 C83 H83B 110.3 . . ?
C83 C84 H84A 110.4 . . ?
C83 C84 H84B 110.4 . . ?
C83 C84 C85 106.4(4) . . ?
H84A C84 H84B 108.6 . . ?
C85 C84 H84A 110.4 . . ?
C85 C84 H84B 110.4 . . ?
C84 C85 H85A 110.8 . . ?
C84 C85 H85B 110.8 . . ?
H85A C85 H85B 108.9 . . ?
C86 C85 C84 104.8(4) . . ?
C86 C85 H85A 110.8 . . ?
C86 C85 H85B 110.8 . . ?
O11 C86 C85 105.1(4) . . ?
O11 C86 H86A 110.7 . . ?
O11 C86 H86B 110.7 . . ?
C85 C86 H86A 110.7 . . ?
C85 C86 H86B 110.7 . . ?
H86A C86 H86B 108.8 . . ?
O12 C87 H87A 110.8 . . ?
O12 C87 H87B 110.8 . . ?
O12 C87 C88 104.9(4) . . ?
H87A C87 H87B 108.8 . . ?
C88 C87 H87A 110.8 . . ?
C88 C87 H87B 110.8 . . ?
C87 C88 H88A 110.1 . . ?
C87 C88 H88B 110.1 . . ?
C87 C88 H88C 112.1 . . ?
C87 C88 H88D 112.1 . . ?
C87 C88 C89 108.2(5) . . ?
C87 C88 C89A 98.2(6) . . ?
H88A C88 H88B 108.4 . . ?
H88C C88 H88D 109.8 . . ?
C89 C88 H88A 110.1 . . ?
C89 C88 H88B 110.1 . . ?
C89A C88 H88C 112.1 . . ?
C89A C88 H88D 112.1 . . ?
C88 C89 H89A 111.4 . . ?
C88 C89 H89B 111.4 . . ?
C88 C89 C90 102.0(5) . . ?
H89A C89 H89B 109.2 . . ?
C90 C89 H89A 111.4 . . ?
C90 C89 H89B 111.4 . . ?
O12 C90 C89 105.6(4) . . ?
O12 C90 H90A 110.6 . . ?
O12 C90 H90B 110.6 . . ?
O12 C90 H90C 111.0 . . ?
O12 C90 H90D 111.0 . . ?
O12 C90 C89A 103.9(5) . . ?
C89 C90 H90A 110.6 . . ?
C89 C90 H90B 110.6 . . ?
H90A C90 H90B 108.7 . . ?
H90C C90 H90D 109.0 . . ?
C89A C90 H90C 111.0 . . ?
C89A C90 H90D 111.0 . . ?
O13 C91 H91A 110.3 . . ?
O13 C91 H91B 110.3 . . ?
O13 C91 C92 107.2(5) . . ?
H91A C91 H91B 108.5 . . ?
C92 C91 H91A 110.3 . . ?
C92 C91 H91B 110.3 . . ?
C91 C92 H92A 110.8 . . ?
C91 C92 H92B 110.8 . . ?
H92A C92 H92B 108.9 . . ?
C93 C92 C91 104.7(5) . . ?
C93 C92 H92A 110.8 . . ?
C93 C92 H92B 110.8 . . ?
C92 C93 H93A 110.8 . . ?
C92 C93 H93B 110.8 . . ?
C92 C93 C94 104.9(5) . . ?
H93A C93 H93B 108.8 . . ?
C94 C93 H93A 110.8 . . ?
C94 C93 H93B 110.8 . . ?
O13 C94 C93 105.5(6) . . ?
O13 C94 H94A 110.6 . . ?
O13 C94 H94B 110.6 . . ?
C93 C94 H94A 110.6 . . ?
C93 C94 H94B 110.6 . . ?
H94A C94 H94B 108.8 . . ?
O14 C95 H95A 111.0 . . ?
O14 C95 H95B 111.0 . . ?
O14 C95 C96 103.9(9) . . ?
H95A C95 H95B 109.0 . . ?
C96 C95 H95A 111.0 . . ?
C96 C95 H95B 111.0 . . ?
C95 C96 H96A 111.1 . . ?
C95 C96 H96B 111.1 . . ?
C95 C96 C97 103.1(8) . . ?
H96A C96 H96B 109.1 . . ?
C97 C96 H96A 111.1 . . ?
C97 C96 H96B 111.1 . . ?
C96 C97 H97A 110.5 . . ?
C96 C97 H97B 110.5 . . ?
H97A C97 H97B 108.7 . . ?
C98 C97 C96 106.0(8) . . ?
C98 C97 H97A 110.5 . . ?
C98 C97 H97B 110.5 . . ?
O14 C98 C97 103.1(9) . . ?
O14 C98 H98A 111.1 . . ?
O14 C98 H98B 111.1 . . ?
C97 C98 H98A 111.1 . . ?
C97 C98 H98B 111.1 . . ?
H98A C98 H98B 109.1 . . ?
C102 O15 C99 131.1(7) . . ?
O15 C102 H10A 113.3 . . ?
O15 C102 H10B 113.3 . . ?
O15 C102 C101 91.8(6) . . ?
H10A C102 H10B 110.6 . . ?
C101 C102 H10A 113.3 . . ?
C101 C102 H10B 113.3 . . ?
H10C C100 H10D 108.1 . . ?
C99 C100 H10C 109.5 . . ?
C99 C100 H10D 109.5 . . ?
C99 C100 C101 110.8(4) . . ?
C101 C100 H10C 109.5 . . ?
C101 C100 H10D 109.5 . . ?
O15 C99 C100 91.3(6) . . ?
O15 C99 H99A 113.4 . . ?
O15 C99 H99B 113.4 . . ?
C100 C99 H99A 113.4 . . ?
C100 C99 H99B 113.4 . . ?
H99A C99 H99B 110.7 . . ?
C102 C101 C100 111.5(4) . . ?
C102 C101 H10E 109.3 . . ?
C102 C101 H10F 109.3 . . ?
C100 C101 H10E 109.3 . . ?
C100 C101 H10F 109.3 . . ?
H10E C101 H10F 108.0 . . ?
H3BA C3B H3BB 109.1 . . ?
C2B C3B H3BA 111.1 . . ?
C2B C3B H3BB 111.1 . . ?
C4B C3B H3BA 111.1 . . ?
C4B C3B H3BB 111.1 . . ?
C4B C3B C2B 103.3(11) . . ?
C3B C2B H2BA 108.8 . . ?
C3B C2B H2BB 108.8 . . ?
C3B C2B C1B 114.0(9) . . ?
H2BA C2B H2BB 107.7 . . ?
C1B C2B H2BA 108.8 . . ?
C1B C2B H2BB 108.8 . . ?
C4B O16 C1B 113.8(4) . . ?
C2B C1B H1BA 113.3 . . ?
C2B C1B H1BB 113.3 . . ?
O16 C1B C2B 91.9(7) . . ?
O16 C1B H1BA 113.3 . . ?
O16 C1B H1BB 113.3 . . ?
H1BA C1B H1BB 110.6 . . ?
C3B C4B O16 95.5(8) . . ?
C3B C4B H4BA 112.6 . . ?
C3B C4B H4BB 112.6 . . ?
O16 C4B H4BA 112.6 . . ?
O16 C4B H4BB 112.6 . . ?
H4BA C4B H4BB 110.1 . . ?
C15 C16A H16D 109.5 . . ?
C15 C16A H16E 109.5 . . ?
C15 C16A H16F 109.5 . . ?
H16D C16A H16E 109.5 . . ?
H16D C16A H16F 109.5 . . ?
H16E C16A H16F 109.5 . . ?
C15 C17A H17D 109.5 . . ?
C15 C17A H17E 109.5 . . ?
C15 C17A H17F 109.5 . . ?
H17D C17A H17E 109.5 . . ?
H17D C17A H17F 109.5 . . ?
H17E C17A H17F 109.5 . . ?
C15 C18A H18D 109.5 . . ?
C15 C18A H18E 109.5 . . ?
C15 C18A H18F 109.5 . . ?
H18D C18A H18E 109.5 . . ?
H18D C18A H18F 109.5 . . ?
H18E C18A H18F 109.5 . . ?
H3CA C3C H3CB 108.4 . . ?
C4C C3C H3CA 110.1 . . ?
C4C C3C H3CB 110.1 . . ?
C4C C3C C2C 108.1(4) . . ?
C2C C3C H3CA 110.1 . . ?
C2C C3C H3CB 110.1 . . ?
C3C C4C H4CA 113.0 . . ?
C3C C4C H4CB 113.0 . . ?
H4CA C4C H4CB 110.4 . . ?
O16A C4C C3C 93.5(8) . . ?
O16A C4C H4CA 113.0 . . ?
O16A C4C H4CB 113.0 . . ?
C3C C2C H2CA 110.1 . . ?
C3C C2C H2CB 110.1 . . ?
H2CA C2C H2CB 108.4 . . ?
C1C C2C C3C 108.0(4) . . ?
C1C C2C H2CA 110.1 . . ?
C1C C2C H2CB 110.1 . . ?
C2C C1C H1CA 112.8 . . ?
C2C C1C H1CB 112.8 . . ?
H1CA C1C H1CB 110.3 . . ?
O16A C1C C2C 94.5(8) . . ?
O16A C1C H1CA 112.8 . . ?
O16A C1C H1CB 112.8 . . ?
C4C O16A C1C 118.6(11) . . ?
C88 C89A C90 102.1(5) . . ?
C88 C89A H89C 111.3 . . ?
C88 C89A H89D 111.3 . . ?
C90 C89A H89C 111.3 . . ?
C90 C89A H89D 111.3 . . ?
H89C C89A H89D 109.2 . . ?

loop_
_geom_bond_atom_site_label_1
_geom_bond_atom_site_label_2
_geom_bond_distance
_geom_bond_site_symmetry_2
_geom_bond_publ_flag
La1 Zn1 3.4490(5) . ?
La1 O1 2.436(2) . ?
La1 O2 2.290(2) . ?
La1 O3 2.272(2) . ?
La1 O4 2.658(2) . ?
La1 O5 2.424(2) . ?
La1 O11 2.622(2) . ?
La1 N1 2.768(2) . ?
La2 Zn1 3.4368(5) . ?
La2 O6 2.443(2) . ?
La2 O7 2.270(2) . ?
La2 O8 2.270(2) . ?
La2 O9 2.418(2) . ?
La2 O10 2.647(2) . ?
La2 O12 2.615(2) . ?
La2 N2 2.779(3) . ?
Zn1 O1 1.952(2) . ?
Zn1 O5 1.933(2) . ?
Zn1 O6 1.958(2) . ?
Zn1 O9 1.935(2) . ?
O1 C1 1.407(4) . ?
O2 C14 1.331(4) . ?
O3 C29 1.326(4) . ?
O4 C39 1.436(4) . ?
O4 C40 1.439(4) . ?
O5 C41 1.405(4) . ?
O6 C42 1.404(4) . ?
O7 C51 1.330(4) . ?
O8 C70 1.329(4) . ?
O9 C82 1.404(4) . ?
O10 C80 1.435(4) . ?
O10 C81 1.438(4) . ?
O11 C83 1.441(4) . ?
O11 C86 1.434(4) . ?
O12 C87 1.432(5) . ?
O12 C90 1.441(5) . ?
O13 C91 1.345(8) . ?
O13 C94 1.376(8) . ?
O14 C95 1.332(15) . ?
O14 C98 1.327(15) . ?
N1 C8 1.493(4) . ?
N1 C23 1.493(4) . ?
N1 C38 1.476(4) . ?
N2 C49 1.498(4) . ?
N2 C64 1.497(4) . ?
N2 C79 1.475(4) . ?
C1 H1A 0.9700 . ?
C1 H1B 0.9700 . ?
C1 C2 1.509(5) . ?
C2 C3 1.368(5) . ?
C2 C7 1.393(5) . ?
C3 H3 0.9300 . ?
C3 C4 1.387(6) . ?
C4 H4 0.9300 . ?
C4 C5 1.368(7) . ?
C5 H5 0.9300 . ?
C5 C6 1.357(7) . ?
C6 H6 0.9300 . ?
C6 C7 1.381(6) . ?
C7 H7 0.9300 . ?
C8 H8A 0.9700 . ?
C8 H8B 0.9700 . ?
C8 C9 1.504(4) . ?
C9 C10 1.388(4) . ?
C9 C14 1.405(4) . ?
C10 H10 0.9300 . ?
C10 C11 1.374(5) . ?
C11 C12 1.399(5) . ?
C11 C15 1.544(5) . ?
C12 H12 0.9300 . ?
C12 C13 1.397(5) . ?
C13 C14 1.416(5) . ?
C13 C19 1.535(5) . ?
C15 C16 1.520(4) . ?
C15 C17 1.598(4) . ?
C15 C18 1.535(4) . ?
C15 C16A 1.578(5) . ?
C15 C17A 1.530(4) . ?
C15 C18A 1.515(4) . ?
C16 H16A 0.9600 . ?
C16 H16B 0.9600 . ?
C16 H16C 0.9600 . ?
C17 H17A 0.9600 . ?
C17 H17B 0.9600 . ?
C17 H17C 0.9600 . ?
C18 H18A 0.9600 . ?
C18 H18B 0.9600 . ?
C18 H18C 0.9600 . ?
C19 C20 1.528(5) . ?
C19 C21 1.540(6) . ?
C19 C22 1.534(6) . ?
C20 H20A 0.9600 . ?
C20 H20B 0.9600 . ?
C20 H20C 0.9600 . ?
C21 H21A 0.9600 . ?
C21 H21B 0.9600 . ?
C21 H21C 0.9600 . ?
C22 H22A 0.9600 . ?
C22 H22B 0.9600 . ?
C22 H22C 0.9600 . ?
C23 H23A 0.9700 . ?
C23 H23B 0.9700 . ?
C23 C24 1.506(4) . ?
C24 C25 1.398(4) . ?
C24 C29 1.408(4) . ?
C25 H25 0.9300 . ?
C25 C26 1.383(5) . ?
C26 C27 1.396(5) . ?
C26 C30 1.534(5) . ?
C27 H27 0.9300 . ?
C27 C28 1.392(5) . ?
C28 C29 1.418(4) . ?
C28 C34 1.537(5) . ?
C30 C31 1.527(6) . ?
C30 C32 1.525(5) . ?
C30 C33 1.530(5) . ?
C31 H31A 0.9600 . ?
C31 H31B 0.9600 . ?
C31 H31C 0.9600 . ?
C32 H32A 0.9600 . ?
C32 H32B 0.9600 . ?
C32 H32C 0.9600 . ?
C33 H33A 0.9600 . ?
C33 H33B 0.9600 . ?
C33 H33C 0.9600 . ?
C34 C35 1.530(6) . ?
C34 C36 1.534(6) . ?
C34 C37 1.535(5) . ?
C35 H35A 0.9600 . ?
C35 H35B 0.9600 . ?
C35 H35C 0.9600 . ?
C36 H36A 0.9600 . ?
C36 H36B 0.9600 . ?
C36 H36C 0.9600 . ?
C37 H37A 0.9600 . ?
C37 H37B 0.9600 . ?
C37 H37C 0.9600 . ?
C38 H38A 0.9700 . ?
C38 H38B 0.9700 . ?
C38 C39 1.506(4) . ?
C39 H39A 0.9700 . ?
C39 H39B 0.9700 . ?
C40 H40A 0.9700 . ?
C40 H40B 0.9700 . ?
C40 C41 1.502(5) . ?
C41 H41A 0.9700 . ?
C41 H41B 0.9700 . ?
C42 H42A 0.9700 . ?
C42 H42B 0.9700 . ?
C42 C43 1.509(5) . ?
C43 C44 1.387(5) . ?
C43 C48 1.376(5) . ?
C44 H44 0.9300 . ?
C44 C45 1.381(6) . ?
C45 H45 0.9300 . ?
C45 C46 1.358(7) . ?
C46 H46 0.9300 . ?
C46 C47 1.374(7) . ?
C47 H47 0.9300 . ?
C47 C48 1.389(6) . ?
C48 H48 0.9300 . ?
C49 H49A 0.9700 . ?
C49 H49B 0.9700 . ?
C49 C50 1.508(5) . ?
C50 C51 1.407(5) . ?
C50 C55 1.388(5) . ?
C51 C52 1.417(5) . ?
C52 C53 1.386(5) . ?
C52 C60 1.540(5) . ?
C53 H53 0.9300 . ?
C53 C54 1.394(5) . ?
C54 C55 1.389(5) . ?
C54 C56 1.532(5) . ?
C55 H55 0.9300 . ?
C56 C57 1.537(7) . ?
C56 C58 1.511(7) . ?
C56 C59 1.526(7) . ?
C57 H57A 0.9600 . ?
C57 H57B 0.9600 . ?
C57 H57C 0.9600 . ?
C58 H58A 0.9600 . ?
C58 H58B 0.9600 . ?
C58 H58C 0.9600 . ?
C59 H59A 0.9600 . ?
C59 H59B 0.9600 . ?
C59 H59C 0.9600 . ?
C60 C61 1.517(6) . ?
C60 C62 1.538(6) . ?
C60 C63 1.532(6) . ?
C61 H61A 0.9600 . ?
C61 H61B 0.9600 . ?
C61 H61C 0.9600 . ?
C62 H62A 0.9600 . ?
C62 H62B 0.9600 . ?
C62 H62C 0.9600 . ?
C63 H63A 0.9600 . ?
C63 H63B 0.9600 . ?
C63 H63C 0.9600 . ?
C64 H64A 0.9700 . ?
C64 H64B 0.9700 . ?
C64 C65 1.509(5) . ?
C65 C66 1.383(5) . ?
C65 C70 1.410(5) . ?
C66 H66 0.9300 . ?
C66 C67 1.395(5) . ?
C67 C68 1.391(5) . ?
C67 C75 1.525(5) . ?
C68 H68 0.9300 . ?
C68 C69 1.388(5) . ?
C69 C70 1.413(5) . ?
C69 C71 1.551(5) . ?
C71 C72 1.531(6) . ?
C71 C73 1.531(6) . ?
C71 C74 1.536(5) . ?
C72 H72A 0.9600 . ?
C72 H72B 0.9600 . ?
C72 H72C 0.9600 . ?
C73 H73A 0.9600 . ?
C73 H73B 0.9600 . ?
C73 H73C 0.9600 . ?
C74 H74A 0.9600 . ?
C74 H74B 0.9600 . ?
C74 H74C 0.9600 . ?
C75 C76 1.545(8) . ?
C75 C77 1.533(8) . ?
C75 C78 1.527(7) . ?
C76 H76A 0.9600 . ?
C76 H76B 0.9600 . ?
C76 H76C 0.9600 . ?
C77 H77A 0.9600 . ?
C77 H77B 0.9600 . ?
C77 H77C 0.9600 . ?
C78 H78A 0.9600 . ?
C78 H78B 0.9600 . ?
C78 H78C 0.9600 . ?
C79 H79A 0.9700 . ?
C79 H79B 0.9700 . ?
C79 C80 1.506(5) . ?
C80 H80A 0.9700 . ?
C80 H80B 0.9700 . ?
C81 H81A 0.9700 . ?
C81 H81B 0.9700 . ?
C81 C82 1.502(5) . ?
C82 H82A 0.9700 . ?
C82 H82B 0.9700 . ?
C83 H83A 0.9700 . ?
C83 H83B 0.9700 . ?
C83 C84 1.470(6) . ?
C84 H84A 0.9700 . ?
C84 H84B 0.9700 . ?
C84 C85 1.494(7) . ?
C85 H85A 0.9700 . ?
C85 H85B 0.9700 . ?
C85 C86 1.494(6) . ?
C86 H86A 0.9700 . ?
C86 H86B 0.9700 . ?
C87 H87A 0.9700 . ?
C87 H87B 0.9700 . ?
C87 C88 1.520(4) . ?
C88 H88A 0.9700 . ?
C88 H88B 0.9700 . ?
C88 H88C 0.9700 . ?
C88 H88D 0.9700 . ?
C88 C89 1.534(4) . ?
C88 C89A 1.530(5) . ?
C89 H89A 0.9700 . ?
C89 H89B 0.9700 . ?
C89 C90 1.536(5) . ?
C90 H90A 0.9700 . ?
C90 H90B 0.9700 . ?
C90 H90C 0.9700 . ?
C90 H90D 0.9700 . ?
C90 C89A 1.537(5) . ?
C91 H91A 0.9700 . ?
C91 H91B 0.9700 . ?
C91 C92 1.504(4) . ?
C92 H92A 0.9700 . ?
C92 H92B 0.9700 . ?
C92 C93 1.496(4) . ?
C93 H93A 0.9700 . ?
C93 H93B 0.9700 . ?
C93 C94 1.508(4) . ?
C94 H94A 0.9700 . ?
C94 H94B 0.9700 . ?
C95 H95A 0.9700 . ?
C95 H95B 0.9700 . ?
C95 C96 1.520(5) . ?
C96 H96A 0.9700 . ?
C96 H96B 0.9700 . ?
C96 C97 1.527(5) . ?
C97 H97A 0.9700 . ?
C97 H97B 0.9700 . ?
C97 C98 1.519(5) . ?
C98 H98A 0.9700 . ?
C98 H98B 0.9700 . ?
O15 C102 1.462(5) . ?
O15 C99 1.472(5) . ?
C102 H10A 0.9700 . ?
C102 H10B 0.9700 . ?
C102 C101 1.524(5) . ?
C100 H10C 0.9700 . ?
C100 H10D 0.9700 . ?
C100 C99 1.524(5) . ?
C100 C101 1.533(5) . ?
C99 H99A 0.9700 . ?
C99 H99B 0.9700 . ?
C101 H10E 0.9700 . ?
C101 H10F 0.9700 . ?
C3B H3BA 0.9700 . ?
C3B H3BB 0.9700 . ?
C3B C2B 1.502(4) . ?
C3B C4B 1.494(4) . ?
C2B H2BA 0.9700 . ?
C2B H2BB 0.9700 . ?
C2B C1B 1.538(4) . ?
O16 C1B 1.501(4) . ?
O16 C4B 1.498(4) . ?
C1B H1BA 0.9700 . ?
C1B H1BB 0.9700 . ?
C4B H4BA 0.9700 . ?
C4B H4BB 0.9700 . ?
C16A H16D 0.9600 . ?
C16A H16E 0.9600 . ?
C16A H16F 0.9600 . ?
C17A H17D 0.9600 . ?
C17A H17E 0.9600 . ?
C17A H17F 0.9600 . ?
C18A H18D 0.9600 . ?
C18A H18E 0.9600 . ?
C18A H18F 0.9600 . ?
C3C H3CA 0.9700 . ?
C3C H3CB 0.9700 . ?
C3C C4C 1.544(5) . ?
C3C C2C 1.556(5) . ?
C4C H4CA 0.9700 . ?
C4C H4CB 0.9700 . ?
C4C O16A 1.461(5) . ?
C2C H2CA 0.9700 . ?
C2C H2CB 0.9700 . ?
C2C C1C 1.540(5) . ?
C1C H1CA 0.9700 . ?
C1C H1CB 0.9700 . ?
C1C O16A 1.462(5) . ?
C89A H89C 0.9700 . ?
C89A H89D 0.9700 . ?
